data_1572445
loop_
_publ_author_name
'Zueva, Anna Y.'
'Bilyachenko, Alexey N.'
'Khrustalev, Victor N.'
'Shul'pina, Lidia S.'
'Ikonnikov, Nikolay S.'
'Dorovatovskii, Pavel V.'
'Shubina, Elena S.'
'Ragimov, Karim'
'Lobanov, Nikolai N.'
'Sun, Di'

_publ_section_title
;
 Rational (supra)molecular design and catalytic activity of cage-like
 Cu<sub>4</sub>-based phenylsilsesquioxanes.
;
_journal_issue 39
_journal_name_full Nanoscale
_journal_page_first 18389
_journal_page_last 18398
_journal_paper_doi 10.1039/d4nr02173h
_journal_volume 16
_journal_year 2024
_chemical_formula_moiety 'C88 H108 Cu4 Li4 O32 Si12, C84 H100 Cu4 Li4 O32 Si12'
_chemical_formula_sum 'C172 H208 Cu8 Li8 O64 Si24'
_chemical_formula_weight 4537.48
_space_group_crystal_system monoclinic
_space_group_IT_number 13
_space_group_name_Hall '-P 2yac'
_space_group_name_H-M_alt 'P 1 2/n 1'
_atom_sites_solution_hydrogens mixed
_atom_sites_solution_primary difmap
_atom_sites_solution_secondary difmap
_audit_creation_method SHELXL-2013
_audit_update_record
;
2024-05-14 deposited with the CCDC.	2024-08-22 downloaded from the CCDC.
;
_cell_angle_alpha 90
_cell_angle_beta 94.7195(14)
_cell_angle_gamma 90
_cell_formula_units_Z 2
_cell_length_a 27.2908(4)
_cell_length_b 12.83961(18)
_cell_length_c 28.6407(4)
_cell_measurement_reflns_used 19684
_cell_measurement_temperature 100(2)
_cell_measurement_theta_max 78.351
_cell_measurement_theta_min 3.086
_cell_volume 10001.8(2)
_computing_cell_refinement 'CrysAlisPro 1.171.41.117a (Rigaku OD, 2021)'
_computing_data_collection 'CrysAlisPro 1.171.41.117a (Rigaku OD, 2021)'
_computing_data_reduction 'CrysAlisPro 1.171.41.117a (Rigaku OD, 2021)'
_computing_molecular_graphics 'SHELXTL (Sheldrick, 2015)'
_computing_publication_material 'SHELXTL (Sheldrick, 2015)'
_computing_structure_refinement 'SHELXL (Sheldrick, 2015)'
_computing_structure_solution 'SHELXT (Sheldrick, 2015)'
_diffrn_ambient_temperature 100(2)
_diffrn_measured_fraction_theta_full 0.996
_diffrn_measured_fraction_theta_max 0.958
_diffrn_measurement_device_type 'Rigaku XtaLAB Synergy-S, HyPix-6000HE area-detector'
_diffrn_measurement_method '\f and \w'
_diffrn_radiation_type CuK\a
_diffrn_radiation_wavelength 1.54184
_diffrn_reflns_av_R_equivalents 0.1148
_diffrn_reflns_av_unetI/netI 0.0811
_diffrn_reflns_Laue_measured_fraction_full 0.996
_diffrn_reflns_Laue_measured_fraction_max 0.958
_diffrn_reflns_limit_h_max 34
_diffrn_reflns_limit_h_min -34
_diffrn_reflns_limit_k_max 16
_diffrn_reflns_limit_k_min -14
_diffrn_reflns_limit_l_max 36
_diffrn_reflns_limit_l_min -34
_diffrn_reflns_number 91303
_diffrn_reflns_point_group_measured_fraction_full 0.996
_diffrn_reflns_point_group_measured_fraction_max 0.958
_diffrn_reflns_theta_full 67.684
_diffrn_reflns_theta_max 80.180
_diffrn_reflns_theta_min 2.150
_diffrn_source 'micro-focus sealed X-ray tube'
_exptl_absorpt_coefficient_mu 3.002
_exptl_absorpt_correction_T_max 1.000
_exptl_absorpt_correction_T_min 0.548
_exptl_absorpt_correction_type multi-scan
_exptl_absorpt_process_details
;
CrysAlisPro 1.171.41.117a (Rigaku Oxford Diffraction, 2021)
Empirical absorption correction using spherical harmonics,
implemented in SCALE3 ABSPACK scaling algorithm.
;
_exptl_crystal_colour blue
_exptl_crystal_density_diffrn 1.507
_exptl_crystal_description prism
_exptl_crystal_F_000 4688
_exptl_crystal_size_max 0.14
_exptl_crystal_size_mid 0.11
_exptl_crystal_size_min 0.07
_refine_diff_density_max 1.171
_refine_diff_density_min -0.813
_refine_diff_density_rms 0.126
_refine_ls_extinction_method none
_refine_ls_goodness_of_fit_ref 1.074
_refine_ls_hydrogen_treatment constr
_refine_ls_matrix_type full
_refine_ls_number_parameters 1250
_refine_ls_number_reflns 20960
_refine_ls_number_restraints 0
_refine_ls_restrained_S_all 1.074
_refine_ls_R_factor_all 0.1080
_refine_ls_R_factor_gt 0.0684
_refine_ls_shift/su_max 0.001
_refine_ls_shift/su_mean 0.000
_refine_ls_structure_factor_coef Fsqd
_refine_ls_weighting_details 'w=1/[\s^2^(Fo^2^)+(0.0706P)^2^+25.5P] where P=(Fo^2^+2Fc^2^)/3'
_refine_ls_weighting_scheme calc
_refine_ls_wR_factor_gt 0.1544
_refine_ls_wR_factor_ref 0.1780
_reflns_Friedel_coverage 0.000
_reflns_number_gt 14820
_reflns_number_total 20960
_reflns_threshold_expression 'I > 2\s(I)'
_cod_data_source_file d4nr02173h2.cif
_cod_data_source_block 1
_cod_depositor_comments 'Adding full bibliography for 1572445--1572463.cif.'
_cod_original_sg_symbol_H-M 'P 2/n'
_cod_database_code 1572445
_shelx_space_group_comment
;
The symmetry employed for this shelxl refinement is uniquely defined
by the following loop, which should always be used as a source of
symmetry information in preference to the above space-group names.
They are only intended as comments.
;
_shelx_estimated_absorpt_t_min 0.679
_shelx_estimated_absorpt_t_max 0.817
_shelxl_version_number 2013-4

loop_
_space_group_symop_operation_xyz
'x, y, z'
'-x+1/2, y, -z+1/2'
'-x, -y, -z'
'x-1/2, -y, z-1/2'

loop_
_atom_site_label
_atom_site_type_symbol
_atom_site_fract_x
_atom_site_fract_y
_atom_site_fract_z
_atom_site_U_iso_or_equiv
_atom_site_adp_type
_atom_site_occupancy
_atom_site_site_symmetry_order
_atom_site_calc_flag
_atom_site_refinement_flags_posn
_atom_site_refinement_flags_adp
_atom_site_refinement_flags_occupancy
_atom_site_disorder_assembly
_atom_site_disorder_group
Cu1 Cu 0.30308(2) 0.76502(5) 0.74075(2) 0.01595(15) Uani 1 1 d . . . . .
Cu2 Cu 0.23623(2) 0.48087(5) 0.69824(2) 0.01652(15) Uani 1 1 d . . . . .
Si1 Si 0.37941(5) 0.74577(9) 0.83163(4) 0.0163(2) Uani 1 1 d . . . . .
Si2 Si 0.27742(5) 0.80560(9) 0.84561(4) 0.0156(2) Uani 1 1 d . . . . .
Si3 Si 0.17750(5) 0.73829(9) 0.86763(4) 0.0161(2) Uani 1 1 d . . . . .
Si4 Si 0.17398(5) 0.50173(9) 0.86627(4) 0.0164(2) Uani 1 1 d . . . . .
Si5 Si 0.15141(5) 0.44081(9) 0.76731(4) 0.0162(2) Uani 1 1 d . . . . .
Si6 Si 0.12005(5) 0.50977(9) 0.66982(4) 0.0162(2) Uani 1 1 d . . . . .
O1 O 0.33142(12) 0.7599(2) 0.86258(11) 0.0180(6) Uani 1 1 d . . . . .
O2 O 0.23727(13) 0.7563(2) 0.87922(11) 0.0188(7) Uani 1 1 d . . . . .
O3 O 0.16621(12) 0.6208(2) 0.88474(11) 0.0195(7) Uani 1 1 d . . . . .
O4 O 0.13815(12) 0.4900(2) 0.81716(11) 0.0178(6) Uani 1 1 d . . . . .
O5 O 0.11242(12) 0.4888(2) 0.72603(11) 0.0180(6) Uani 1 1 d . . . . .
O6 O 0.10032(12) 0.6275(3) 0.65871(11) 0.0198(7) Uani 1 1 d . . . . .
O7 O 0.36504(12) 0.7671(3) 0.77747(11) 0.0194(7) Uani 1 1 d . . . . .
O8 O 0.26187(12) 0.7697(3) 0.79280(11) 0.0203(7) Uani 1 1 d . . . . .
O9 O 0.16170(11) 0.7598(3) 0.81387(11) 0.0181(7) Uani 1 1 d . . . . .
O10 O 0.22974(12) 0.4762(3) 0.85768(11) 0.0198(7) Uani 1 1 d . . . . .
O11 O 0.20614(12) 0.4759(3) 0.75740(11) 0.0210(7) Uani 1 1 d . . . . .
O12 O 0.17583(12) 0.4897(2) 0.65992(11) 0.0187(7) Uani 1 1 d . . . . .
C1 C 0.42795(18) 0.8404(4) 0.85438(17) 0.0199(9) Uani 1 1 d . . . . .
C2 C 0.4447(2) 0.9160(4) 0.82461(19) 0.0296(12) Uani 1 1 d . . . . .
H2 H 0.4324 0.9169 0.7926 0.036 Uiso 1 1 calc R U . . .
C3 C 0.4790(2) 0.9899(4) 0.8408(2) 0.0366(14) Uani 1 1 d . . . . .
H3 H 0.4902 1.0399 0.8196 0.044 Uiso 1 1 calc R U . . .
C4 C 0.4971(2) 0.9919(4) 0.8870(2) 0.0308(12) Uani 1 1 d . . . . .
H4 H 0.5206 1.0427 0.8981 0.037 Uiso 1 1 calc R U . . .
C5 C 0.4801(2) 0.9177(5) 0.9173(2) 0.0324(13) Uani 1 1 d . . . . .
H5 H 0.4921 0.9176 0.9494 0.039 Uiso 1 1 calc R U . . .
C6 C 0.4461(2) 0.8444(5) 0.90095(19) 0.0317(12) Uani 1 1 d . . . . .
H6 H 0.4348 0.7950 0.9223 0.038 Uiso 1 1 calc R U . . .
C7 C 0.27888(19) 0.9499(4) 0.85302(16) 0.0215(10) Uani 1 1 d . . . . .
C8 C 0.3135(2) 0.9965(4) 0.88487(18) 0.0263(11) Uani 1 1 d . . . . .
H8 H 0.3380 0.9548 0.9014 0.032 Uiso 1 1 calc R U . . .
C9 C 0.3127(2) 1.1037(4) 0.8928(2) 0.0286(11) Uani 1 1 d . . . . .
H9 H 0.3364 1.1345 0.9147 0.034 Uiso 1 1 calc R U . . .
C10 C 0.2775(2) 1.1656(4) 0.8686(2) 0.0297(12) Uani 1 1 d . . . . .
H10 H 0.2769 1.2385 0.8742 0.036 Uiso 1 1 calc R U . . .
C11 C 0.2437(2) 1.1212(4) 0.8366(2) 0.0311(12) Uani 1 1 d . . . . .
H11 H 0.2199 1.1639 0.8198 0.037 Uiso 1 1 calc R U . . .
C12 C 0.2437(2) 1.0146(4) 0.82838(19) 0.0262(11) Uani 1 1 d . . . . .
H12 H 0.2200 0.9850 0.8061 0.031 Uiso 1 1 calc R U . . .
C13 C 0.14425(17) 0.8294(4) 0.90478(16) 0.0174(9) Uani 1 1 d . . . . .
C14 C 0.14023(19) 0.9349(4) 0.89304(17) 0.0228(10) Uani 1 1 d . . . . .
H14 H 0.1534 0.9592 0.8653 0.027 Uiso 1 1 calc R U . . .
C15 C 0.1174(2) 1.0049(4) 0.92115(18) 0.0267(11) Uani 1 1 d . . . . .
H15 H 0.1147 1.0762 0.9124 0.032 Uiso 1 1 calc R U . . .
C16 C 0.09852(19) 0.9710(4) 0.96203(18) 0.0246(11) Uani 1 1 d . . . . .
H16 H 0.0836 1.0192 0.9817 0.030 Uiso 1 1 calc R U . . .
C17 C 0.10148(19) 0.8662(4) 0.97413(18) 0.0235(10) Uani 1 1 d . . . . .
H17 H 0.0881 0.8422 1.0018 0.028 Uiso 1 1 calc R U . . .
C18 C 0.12409(18) 0.7967(4) 0.94560(16) 0.0198(9) Uani 1 1 d . . . . .
H18 H 0.1259 0.7252 0.9540 0.024 Uiso 1 1 calc R U . . .
C19 C 0.15008(18) 0.4148(4) 0.91124(16) 0.0189(9) Uani 1 1 d . . . . .
C20 C 0.1044(2) 0.4340(4) 0.9281(2) 0.0322(12) Uani 1 1 d . . . . .
H20 H 0.0855 0.4918 0.9164 0.039 Uiso 1 1 calc R U . . .
C21 C 0.0861(3) 0.3702(5) 0.9617(2) 0.0416(15) Uani 1 1 d . . . . .
H21 H 0.0547 0.3841 0.9724 0.050 Uiso 1 1 calc R U . . .
C22 C 0.1133(2) 0.2866(4) 0.9796(2) 0.0358(14) Uani 1 1 d . . . . .
H22 H 0.1010 0.2440 1.0032 0.043 Uiso 1 1 calc R U . . .
C23 C 0.1583(2) 0.2648(4) 0.9632(2) 0.0364(13) Uani 1 1 d . . . . .
H23 H 0.1771 0.2072 0.9754 0.044 Uiso 1 1 calc R U . . .
C24 C 0.1762(2) 0.3279(4) 0.92875(19) 0.0266(11) Uani 1 1 d . . . . .
H24 H 0.2068 0.3114 0.9170 0.032 Uiso 1 1 calc R U . . .
C25 C 0.14302(18) 0.2970(3) 0.76973(17) 0.0198(10) Uani 1 1 d . . . . .
C26 C 0.11586(18) 0.2514(4) 0.80333(17) 0.0207(10) Uani 1 1 d . . . . .
H26 H 0.1030 0.2938 0.8266 0.025 Uiso 1 1 calc R U . . .
C27 C 0.1074(2) 0.1449(4) 0.80326(19) 0.0272(11) Uani 1 1 d . . . . .
H27 H 0.0891 0.1150 0.8268 0.033 Uiso 1 1 calc R U . . .
C28 C 0.1251(2) 0.0818(4) 0.7694(2) 0.0296(12) Uani 1 1 d . . . . .
H28 H 0.1184 0.0092 0.7692 0.036 Uiso 1 1 calc R U . . .
C29 C 0.1528(2) 0.1247(4) 0.73563(19) 0.0313(12) Uani 1 1 d . . . . .
H29 H 0.1655 0.0817 0.7125 0.038 Uiso 1 1 calc R U . . .
C30 C 0.1617(2) 0.2317(4) 0.73606(19) 0.0278(11) Uani 1 1 d . . . . .
H30 H 0.1808 0.2610 0.7131 0.033 Uiso 1 1 calc R U . . .
C31 C 0.07999(18) 0.4202(4) 0.63166(16) 0.0198(9) Uani 1 1 d . . . . .
C32 C 0.0380(2) 0.4544(4) 0.60486(18) 0.0258(11) Uani 1 1 d . . . . .
H32 H 0.0280 0.5251 0.6066 0.031 Uiso 1 1 calc R U . . .
C33 C 0.0105(2) 0.3856(5) 0.5755(2) 0.0326(13) Uani 1 1 d . . . . .
H33 H -0.0178 0.4102 0.5572 0.039 Uiso 1 1 calc R U . . .
C34 C 0.0238(2) 0.2824(5) 0.5728(2) 0.0323(13) Uani 1 1 d . . . . .
H34 H 0.0048 0.2356 0.5530 0.039 Uiso 1 1 calc R U . . .
C35 C 0.0653(2) 0.2479(4) 0.5991(2) 0.0323(12) Uani 1 1 d . . . . .
H35 H 0.0748 0.1769 0.5975 0.039 Uiso 1 1 calc R U . . .
C36 C 0.0931(2) 0.3159(4) 0.6278(2) 0.0270(11) Uani 1 1 d . . . . .
H36 H 0.1218 0.2909 0.6453 0.032 Uiso 1 1 calc R U . . .
Cu3 Cu 0.75959(2) 0.23325(5) 0.80218(2) 0.01608(15) Uani 1 1 d . . . . .
Cu4 Cu 0.80465(2) 0.53882(5) 0.74604(2) 0.01582(15) Uani 1 1 d . . . . .
Si7 Si 0.66361(5) 0.25996(9) 0.85853(4) 0.0166(2) Uani 1 1 d . . . . .
Si8 Si 0.64930(5) 0.19215(9) 0.75937(4) 0.0155(2) Uani 1 1 d . . . . .
Si9 Si 0.62727(5) 0.26920(9) 0.66191(4) 0.0162(2) Uani 1 1 d . . . . .
Si10 Si 0.62887(5) 0.50958(9) 0.65810(4) 0.0165(2) Uani 1 1 d . . . . .
Si11 Si 0.73279(5) 0.57154(9) 0.65239(4) 0.0152(2) Uani 1 1 d . . . . .
Si12 Si 0.83511(5) 0.50008(9) 0.64112(4) 0.0169(2) Uani 1 1 d . . . . .
O13 O 0.63150(12) 0.2374(2) 0.80840(11) 0.0187(7) Uani 1 1 d . . . . .
O14 O 0.61499(12) 0.2460(2) 0.71668(11) 0.0172(6) Uani 1 1 d . . . . .
O15 O 0.61131(12) 0.3891(2) 0.65091(11) 0.0186(7) Uani 1 1 d . . . . .
O16 O 0.68036(13) 0.5239(2) 0.63232(11) 0.0194(7) Uani 1 1 d . . . . .
O17 O 0.77625(12) 0.5180(2) 0.62381(11) 0.0189(7) Uani 1 1 d . . . . .
O18 O 0.84768(13) 0.3805(2) 0.62748(11) 0.0204(7) Uani 1 1 d . . . . .
O19 O 0.72029(13) 0.2364(3) 0.85463(11) 0.0203(7) Uani 1 1 d . . . . .
O20 O 0.70547(12) 0.2246(3) 0.75411(11) 0.0208(7) Uani 1 1 d . . . . .
O21 O 0.68345(12) 0.2443(2) 0.65460(11) 0.0185(7) Uani 1 1 d . . . . .
O22 O 0.63676(12) 0.5444(2) 0.71190(12) 0.0192(7) Uani 1 1 d . . . . .
O23 O 0.74289(12) 0.5438(3) 0.70698(12) 0.0207(7) Uani 1 1 d . . . . .
O24 O 0.84522(12) 0.5288(2) 0.69484(12) 0.0197(7) Uani 1 1 d . . . . .
C37 C 0.63976(18) 0.1747(4) 0.90419(16) 0.0185(9) Uani 1 1 d . . . . .
C38 C 0.6537(2) 0.0691(4) 0.90636(19) 0.0282(11) Uani 1 1 d . . . . .
H38 H 0.6740 0.0424 0.8838 0.034 Uiso 1 1 calc R U . . .
C39 C 0.6385(2) 0.0031(4) 0.9406(2) 0.0368(14) Uani 1 1 d . . . . .
H39 H 0.6482 -0.0679 0.9413 0.044 Uiso 1 1 calc R U . . .
C40 C 0.6091(2) 0.0411(5) 0.9739(2) 0.0341(13) Uani 1 1 d . . . . .
H40 H 0.5993 -0.0034 0.9980 0.041 Uiso 1 1 calc R U . . .
C41 C 0.5941(2) 0.1434(4) 0.97195(19) 0.0289(11) Uani 1 1 d . . . . .
H41 H 0.5735 0.1692 0.9946 0.035 Uiso 1 1 calc R U . . .
C42 C 0.60864(19) 0.2096(4) 0.93720(17) 0.0232(10) Uani 1 1 d . . . . .
H42 H 0.5973 0.2796 0.9359 0.028 Uiso 1 1 calc R U . . .
C43 C 0.63946(18) 0.0489(4) 0.75803(17) 0.0196(9) Uani 1 1 d . . . . .
C44 C 0.60898(19) 0.0005(4) 0.78856(17) 0.0231(10) Uani 1 1 d . . . . .
H44 H 0.5937 0.0411 0.8110 0.028 Uiso 1 1 calc R U . . .
C45 C 0.6007(2) -0.1069(4) 0.7865(2) 0.0277(11) Uani 1 1 d . . . . .
H45 H 0.5800 -0.1391 0.8073 0.033 Uiso 1 1 calc R U . . .
C46 C 0.6229(2) -0.1662(4) 0.7537(2) 0.0304(12) Uani 1 1 d . . . . .
H46 H 0.6173 -0.2392 0.7522 0.037 Uiso 1 1 calc R U . . .
C47 C 0.6528(2) -0.1209(4) 0.7233(2) 0.0276(11) Uani 1 1 d . . . . .
H47 H 0.6676 -0.1622 0.7008 0.033 Uiso 1 1 calc R U . . .
C48 C 0.6615(2) -0.0139(4) 0.72559(18) 0.0251(11) Uani 1 1 d . . . . .
H48 H 0.6828 0.0170 0.7048 0.030 Uiso 1 1 calc R U . . .
C49 C 0.58655(18) 0.1843(4) 0.62217(16) 0.0193(9) Uani 1 1 d . . . . .
C50 C 0.60435(19) 0.0868(4) 0.60932(17) 0.0211(10) Uani 1 1 d . . . . .
H50 H 0.6370 0.0671 0.6197 0.025 Uiso 1 1 calc R U . . .
C51 C 0.57522(19) 0.0190(4) 0.58183(17) 0.0236(10) Uani 1 1 d . . . . .
H51 H 0.5878 -0.0469 0.5737 0.028 Uiso 1 1 calc R U . . .
C52 C 0.5275(2) 0.0469(4) 0.56600(18) 0.0280(12) Uani 1 1 d . . . . .
H52 H 0.5074 0.0000 0.5473 0.034 Uiso 1 1 calc R U . . .
C53 C 0.5096(2) 0.1441(4) 0.57769(19) 0.0279(11) Uani 1 1 d . . . . .
H53 H 0.4773 0.1644 0.5665 0.033 Uiso 1 1 calc R U . . .
C54 C 0.53883(19) 0.2111(4) 0.60571(18) 0.0225(10) Uani 1 1 d . . . . .
H54 H 0.5260 0.2768 0.6139 0.027 Uiso 1 1 calc R U . . .
C55 C 0.58073(19) 0.5880(4) 0.62386(18) 0.0230(10) Uani 1 1 d . . . . .
C56 C 0.5486(2) 0.5430(4) 0.58861(19) 0.0292(11) Uani 1 1 d . . . . .
H56 H 0.5511 0.4706 0.5824 0.035 Uiso 1 1 calc R U . . .
C57 C 0.5135(2) 0.6017(5) 0.5628(2) 0.0381(14) Uani 1 1 d . . . . .
H57 H 0.4916 0.5692 0.5397 0.046 Uiso 1 1 calc R U . . .
C58 C 0.5103(2) 0.7085(6) 0.5707(2) 0.0428(17) Uani 1 1 d . . . . .
H58 H 0.4866 0.7493 0.5527 0.051 Uiso 1 1 calc R U . . .
C59 C 0.5414(2) 0.7538(5) 0.6043(2) 0.0394(15) Uani 1 1 d . . . . .
H59 H 0.5390 0.8265 0.6099 0.047 Uiso 1 1 calc R U . . .
C60 C 0.5768(2) 0.6952(4) 0.6306(2) 0.0288(11) Uani 1 1 d . . . . .
H60 H 0.5985 0.7287 0.6535 0.035 Uiso 1 1 calc R U . . .
C61 C 0.73287(19) 0.7147(4) 0.64159(17) 0.0225(10) Uani 1 1 d . . . . .
C62 C 0.70177(19) 0.7585(4) 0.60542(18) 0.0235(10) Uani 1 1 d . . . . .
H62 H 0.6798 0.7153 0.5867 0.028 Uiso 1 1 calc R U . . .
C63 C 0.7029(2) 0.8656(4) 0.5967(2) 0.0285(11) Uani 1 1 d . . . . .
H63 H 0.6825 0.8947 0.5716 0.034 Uiso 1 1 calc R U . . .
C64 C 0.7340(2) 0.9295(4) 0.6249(2) 0.0295(12) Uani 1 1 d . . . . .
H64 H 0.7343 1.0025 0.6195 0.035 Uiso 1 1 calc R U . . .
C65 C 0.7644(2) 0.8871(4) 0.6606(2) 0.0300(12) Uani 1 1 d . . . . .
H65 H 0.7859 0.9308 0.6796 0.036 Uiso 1 1 calc R U . . .
C66 C 0.7638(2) 0.7811(4) 0.66883(18) 0.0246(11) Uani 1 1 d . . . . .
H66 H 0.7850 0.7528 0.6936 0.029 Uiso 1 1 calc R U . . .
C67 C 0.87413(18) 0.5835(4) 0.60576(17) 0.0202(10) Uani 1 1 d . . . . .
C68 C 0.8956(2) 0.5445(4) 0.56663(18) 0.0247(10) Uani 1 1 d . . . . .
H68 H 0.8891 0.4745 0.5572 0.030 Uiso 1 1 calc R U . . .
C69 C 0.9260(2) 0.6052(4) 0.5411(2) 0.0329(12) Uani 1 1 d . . . . .
H69 H 0.9397 0.5774 0.5144 0.039 Uiso 1 1 calc R U . . .
C70 C 0.9361(2) 0.7065(5) 0.5551(2) 0.0394(14) Uani 1 1 d . . . . .
H70 H 0.9565 0.7488 0.5376 0.047 Uiso 1 1 calc R U . . .
C71 C 0.9165(3) 0.7465(4) 0.5945(2) 0.0425(15) Uani 1 1 d . . . . .
H71 H 0.9245 0.8153 0.6047 0.051 Uiso 1 1 calc R U . . .
C72 C 0.8852(2) 0.6860(4) 0.6189(2) 0.0366(14) Uani 1 1 d . . . . .
H72 H 0.8710 0.7150 0.6452 0.044 Uiso 1 1 calc R U . . .
Li1 Li 0.4014(3) 0.7577(7) 0.7235(3) 0.0207(16) Uani 1 1 d . . . . .
Li2 Li 0.2090(3) 0.4864(7) 0.6033(3) 0.0212(17) Uani 1 1 d . . . . .
Li3 Li 0.7782(3) 0.2481(6) 0.8991(3) 0.0216(17) Uani 1 1 d . . . . .
Li4 Li 0.9051(3) 0.5311(6) 0.7362(3) 0.0198(16) Uani 1 1 d . . . . .
O25 O 0.44865(14) 0.6358(3) 0.72910(13) 0.0279(8) Uani 1 1 d . . . . .
H25O H 0.4349 0.5825 0.7437 0.042 Uiso 1 1 d R U . . .
C73 C 0.4614(2) 0.6016(5) 0.6824(2) 0.0345(13) Uani 1 1 d . . . . .
H73A H 0.4872 0.6480 0.6718 0.041 Uiso 1 1 calc R U . . .
H73B H 0.4321 0.6083 0.6599 0.041 Uiso 1 1 calc R U . . .
C74 C 0.4794(2) 0.4911(5) 0.6821(2) 0.0377(13) Uani 1 1 d . . . . .
H74A H 0.4851 0.4710 0.6500 0.056 Uiso 1 1 calc R U . . .
H74B H 0.4546 0.4451 0.6939 0.056 Uiso 1 1 calc R U . . .
H74C H 0.5102 0.4853 0.7020 0.056 Uiso 1 1 calc R U . . .
O26 O 0.44210(13) 0.8629(3) 0.69730(13) 0.0264(8) Uani 1 1 d . . . . .
H26O H 0.4325 0.8834 0.6679 0.040 Uiso 1 1 d R U . . .
C75 C 0.4940(2) 0.8800(4) 0.7078(2) 0.0304(12) Uani 1 1 d . . . . .
H75A H 0.5125 0.8285 0.6905 0.036 Uiso 1 1 calc R U . . .
H75B H 0.5023 0.8683 0.7417 0.036 Uiso 1 1 calc R U . . .
C76 C 0.5100(2) 0.9874(4) 0.6954(2) 0.0328(12) Uani 1 1 d . . . . .
H76A H 0.5001 1.0011 0.6623 0.049 Uiso 1 1 calc R U . . .
H76B H 0.5458 0.9927 0.7008 0.049 Uiso 1 1 calc R U . . .
H76C H 0.4946 1.0385 0.7149 0.049 Uiso 1 1 calc R U . . .
O27 O 0.21374(13) 0.6042(3) 0.56213(12) 0.0232(7) Uani 1 1 d . . . . .
H27O H 0.2392 0.6487 0.5663 0.035 Uiso 1 1 d R U . . .
C77 C 0.1765(2) 0.6529(4) 0.53085(18) 0.0266(11) Uani 1 1 d . . . . .
H77A H 0.1834 0.6395 0.4980 0.032 Uiso 1 1 calc R U . . .
H77B H 0.1771 0.7292 0.5360 0.032 Uiso 1 1 calc R U . . .
C78 C 0.1269(2) 0.6114(4) 0.53901(18) 0.0258(11) Uani 1 1 d . . . . .
H78A H 0.1022 0.6434 0.5167 0.039 Uiso 1 1 calc R U . . .
H78B H 0.1193 0.6278 0.5711 0.039 Uiso 1 1 calc R U . . .
H78C H 0.1265 0.5357 0.5346 0.039 Uiso 1 1 calc R U . . .
O28 O 0.18755(14) 0.3722(3) 0.56001(13) 0.0257(8) Uani 1 1 d . . . . .
H28O H 0.1563 0.3491 0.5573 0.039 Uiso 1 1 d R U . . .
C79 C 0.2042(2) 0.3677(5) 0.51368(19) 0.0342(13) Uani 1 1 d . . . . .
H79A H 0.2389 0.3912 0.5150 0.041 Uiso 1 1 calc R U . . .
H79B H 0.1844 0.4163 0.4930 0.041 Uiso 1 1 calc R U . . .
C80 C 0.2007(3) 0.2605(6) 0.4928(3) 0.0556(19) Uani 1 1 d . . . . .
H80A H 0.2143 0.2610 0.4622 0.083 Uiso 1 1 calc R U . . .
H80B H 0.1661 0.2390 0.4890 0.083 Uiso 1 1 calc R U . . .
H80C H 0.2193 0.2115 0.5137 0.083 Uiso 1 1 calc R U . . .
O29 O 0.76730(14) 0.3683(3) 0.93865(12) 0.0258(8) Uani 1 1 d . . . . .
H29O H 0.7463 0.4157 0.9253 0.039 Uiso 1 1 d R U . . .
C81 C 0.8002(2) 0.4139(5) 0.9749(2) 0.0399(15) Uani 1 1 d . . . . .
H81A H 0.7938 0.3828 1.0055 0.048 Uiso 1 1 calc R U . . .
H81B H 0.7936 0.4896 0.9766 0.048 Uiso 1 1 calc R U . . .
C82 C 0.8522(2) 0.3973(6) 0.9663(2) 0.0425(16) Uani 1 1 d . . . . .
H82A H 0.8587 0.4286 0.9362 0.064 Uiso 1 1 calc R U . . .
H82B H 0.8591 0.3224 0.9656 0.064 Uiso 1 1 calc R U . . .
H82C H 0.8734 0.4299 0.9915 0.064 Uiso 1 1 calc R U . . .
O30 O 0.79275(14) 0.1412(3) 0.94826(12) 0.0250(8) Uani 1 1 d . . . . .
H30O H 0.8201 0.1077 0.9596 0.037 Uiso 1 1 d R U . . .
C83 C 0.7606(2) 0.1376(5) 0.98590(19) 0.0304(12) Uani 1 1 d . . . . .
H83A H 0.7270 0.1585 0.9738 0.037 Uiso 1 1 calc R U . . .
H83B H 0.7723 0.1879 1.0105 0.037 Uiso 1 1 calc R U . . .
C84 C 0.7589(2) 0.0304(5) 1.0069(2) 0.0413(15) Uani 1 1 d . . . . .
H84A H 0.7489 -0.0201 0.9823 0.062 Uiso 1 1 calc R U . . .
H84B H 0.7353 0.0295 1.0308 0.062 Uiso 1 1 calc R U . . .
H84C H 0.7916 0.0119 1.0213 0.062 Uiso 1 1 calc R U . . .
O31 O 0.94094(15) 0.4028(3) 0.73809(17) 0.0395(10) Uani 1 1 d . . . . .
H31O H 0.9326 0.3448 0.7532 0.059 Uiso 1 1 d R U . . .
C85 C 0.9734(2) 0.3678(5) 0.7053(2) 0.0353(13) Uani 1 1 d . . . . .
H85A H 0.9988 0.4216 0.7018 0.042 Uiso 1 1 calc R U . . .
H85B H 0.9548 0.3586 0.6744 0.042 Uiso 1 1 calc R U . . .
C86 C 0.9983(2) 0.2659(5) 0.7198(3) 0.0450(16) Uani 1 1 d . . . . .
H86A H 1.0151 0.2733 0.7511 0.067 Uiso 1 1 calc R U . . .
H86B H 1.0222 0.2478 0.6974 0.067 Uiso 1 1 calc R U . . .
H86C H 0.9735 0.2107 0.7201 0.067 Uiso 1 1 calc R U . . .
O32 O 0.95601(14) 0.6328(3) 0.72032(14) 0.0293(8) Uani 1 1 d . . . . .
H32A H 0.9576 0.6365 0.6891 0.044 Uiso 1 1 d R U . . .
H32B H 0.9868 0.6123 0.7297 0.044 Uiso 1 1 d R U . . .

loop_
_atom_site_aniso_label
_atom_site_aniso_U_11
_atom_site_aniso_U_22
_atom_site_aniso_U_33
_atom_site_aniso_U_23
_atom_site_aniso_U_13
_atom_site_aniso_U_12
Cu1 0.0183(4) 0.0131(3) 0.0162(3) 0.0005(2) 0.0000(2) 0.0002(3)
Cu2 0.0182(4) 0.0141(3) 0.0171(3) 0.0002(2) 0.0007(3) -0.0006(3)
Si1 0.0186(6) 0.0102(5) 0.0198(6) -0.0014(4) -0.0006(5) 0.0017(5)
Si2 0.0184(6) 0.0104(5) 0.0177(5) -0.0011(4) 0.0002(5) 0.0001(5)
Si3 0.0203(6) 0.0094(5) 0.0184(5) -0.0011(4) 0.0005(5) -0.0008(5)
Si4 0.0190(6) 0.0109(5) 0.0193(5) -0.0008(4) 0.0011(5) -0.0021(5)
Si5 0.0193(6) 0.0110(5) 0.0183(6) -0.0002(4) 0.0007(5) 0.0000(5)
Si6 0.0183(6) 0.0100(5) 0.0199(5) 0.0012(4) -0.0009(5) -0.0016(5)
O1 0.0227(17) 0.0123(14) 0.0187(15) -0.0021(12) -0.0001(13) -0.0006(13)
O2 0.0276(18) 0.0096(14) 0.0187(15) -0.0009(12) -0.0011(13) 0.0022(13)
O3 0.0232(18) 0.0125(15) 0.0228(16) -0.0009(12) 0.0017(13) -0.0015(13)
O4 0.0182(17) 0.0125(14) 0.0221(15) -0.0004(12) -0.0012(12) -0.0030(13)
O5 0.0191(17) 0.0110(14) 0.0239(16) 0.0006(12) 0.0022(13) -0.0004(13)
O6 0.0208(17) 0.0139(15) 0.0239(16) 0.0025(13) -0.0029(13) -0.0031(13)
O7 0.0160(17) 0.0176(16) 0.0245(16) -0.0003(13) 0.0014(13) -0.0013(13)
O8 0.0213(18) 0.0208(16) 0.0184(15) -0.0014(13) -0.0004(13) -0.0009(14)
O9 0.0133(16) 0.0210(16) 0.0200(15) -0.0015(13) 0.0012(12) 0.0011(13)
O10 0.0237(18) 0.0193(16) 0.0164(15) 0.0003(12) 0.0019(13) -0.0043(14)
O11 0.0228(18) 0.0230(17) 0.0171(15) -0.0014(13) 0.0017(13) -0.0027(14)
O12 0.0226(18) 0.0148(15) 0.0181(15) 0.0002(12) -0.0024(13) -0.0042(13)
C1 0.021(2) 0.013(2) 0.026(2) -0.0008(18) 0.0037(19) 0.0046(19)
C2 0.036(3) 0.022(2) 0.029(3) 0.002(2) -0.006(2) -0.008(2)
C3 0.050(4) 0.022(3) 0.037(3) 0.006(2) -0.001(3) -0.012(3)
C4 0.031(3) 0.015(2) 0.046(3) -0.005(2) -0.002(2) -0.006(2)
C5 0.034(3) 0.034(3) 0.028(3) -0.002(2) -0.009(2) -0.012(3)
C6 0.036(3) 0.031(3) 0.027(3) 0.003(2) -0.001(2) -0.012(2)
C7 0.031(3) 0.014(2) 0.020(2) 0.0029(17) 0.0060(19) -0.001(2)
C8 0.033(3) 0.015(2) 0.031(3) -0.001(2) 0.003(2) 0.002(2)
C9 0.031(3) 0.019(2) 0.037(3) -0.007(2) 0.007(2) -0.003(2)
C10 0.036(3) 0.010(2) 0.045(3) 0.001(2) 0.012(2) 0.004(2)
C11 0.029(3) 0.015(2) 0.050(3) 0.007(2) 0.007(2) 0.000(2)
C12 0.030(3) 0.010(2) 0.038(3) 0.0031(19) -0.002(2) -0.002(2)
C13 0.014(2) 0.016(2) 0.021(2) -0.0046(17) -0.0026(17) -0.0002(18)
C14 0.027(3) 0.019(2) 0.023(2) 0.0012(18) 0.0037(19) -0.002(2)
C15 0.033(3) 0.020(2) 0.027(2) -0.004(2) -0.001(2) 0.011(2)
C16 0.023(3) 0.025(3) 0.026(2) -0.005(2) 0.001(2) 0.005(2)
C17 0.025(3) 0.021(2) 0.025(2) -0.0037(19) 0.004(2) 0.000(2)
C18 0.027(3) 0.013(2) 0.020(2) -0.0017(17) 0.0028(19) 0.0007(19)
C19 0.023(3) 0.014(2) 0.019(2) 0.0002(17) -0.0004(18) -0.0017(19)
C20 0.027(3) 0.027(3) 0.044(3) 0.010(2) 0.013(2) 0.007(2)
C21 0.046(4) 0.036(3) 0.047(3) 0.010(3) 0.024(3) 0.004(3)
C22 0.056(4) 0.025(3) 0.027(3) 0.006(2) 0.007(3) -0.012(3)
C23 0.044(4) 0.023(3) 0.042(3) 0.013(2) -0.001(3) -0.004(3)
C24 0.028(3) 0.017(2) 0.036(3) 0.004(2) 0.004(2) 0.001(2)
C25 0.024(3) 0.011(2) 0.024(2) -0.0008(17) -0.0034(19) 0.0002(19)
C26 0.023(3) 0.012(2) 0.026(2) 0.0007(18) -0.0006(19) -0.0016(19)
C27 0.030(3) 0.020(2) 0.030(3) 0.005(2) -0.006(2) -0.010(2)
C28 0.036(3) 0.010(2) 0.040(3) 0.003(2) -0.007(2) 0.000(2)
C29 0.051(4) 0.014(2) 0.029(3) -0.002(2) 0.002(2) 0.004(2)
C30 0.039(3) 0.014(2) 0.030(3) 0.0035(19) 0.001(2) 0.002(2)
C31 0.020(2) 0.019(2) 0.020(2) 0.0003(18) 0.0035(18) -0.0046(19)
C32 0.028(3) 0.017(2) 0.031(3) -0.002(2) -0.002(2) -0.002(2)
C33 0.023(3) 0.038(3) 0.035(3) -0.006(2) -0.010(2) -0.012(2)
C34 0.029(3) 0.032(3) 0.035(3) -0.019(2) -0.003(2) -0.011(2)
C35 0.031(3) 0.017(2) 0.049(3) -0.010(2) 0.003(2) -0.003(2)
C36 0.021(3) 0.021(2) 0.038(3) -0.002(2) -0.002(2) -0.002(2)
Cu3 0.0177(4) 0.0123(3) 0.0180(3) 0.0000(2) -0.0001(3) -0.0001(3)
Cu4 0.0178(4) 0.0116(3) 0.0180(3) 0.0000(2) 0.0009(2) 0.0004(3)
Si7 0.0198(6) 0.0102(5) 0.0197(6) -0.0007(4) 0.0004(5) 0.0000(5)
Si8 0.0170(6) 0.0103(5) 0.0190(6) -0.0001(4) 0.0000(5) 0.0001(5)
Si9 0.0189(6) 0.0096(5) 0.0196(6) 0.0004(4) -0.0010(5) -0.0007(5)
Si10 0.0194(6) 0.0089(5) 0.0208(6) 0.0020(4) -0.0010(5) -0.0001(5)
Si11 0.0180(6) 0.0094(5) 0.0181(5) 0.0003(4) 0.0005(5) 0.0008(5)
Si12 0.0205(7) 0.0094(5) 0.0207(6) 0.0004(4) 0.0016(5) 0.0004(5)
O13 0.0209(17) 0.0115(14) 0.0241(16) -0.0002(12) 0.0030(13) -0.0022(13)
O14 0.0175(16) 0.0104(14) 0.0233(16) -0.0015(12) -0.0013(13) 0.0004(13)
O15 0.0205(17) 0.0109(15) 0.0240(16) 0.0014(12) 0.0004(13) -0.0028(13)
O16 0.0270(19) 0.0096(14) 0.0213(15) 0.0014(12) 0.0011(13) -0.0010(13)
O17 0.0221(18) 0.0127(15) 0.0217(15) 0.0002(12) 0.0012(13) -0.0008(13)
O18 0.0251(18) 0.0133(15) 0.0231(16) -0.0003(13) 0.0041(13) 0.0022(14)
O19 0.0257(18) 0.0164(16) 0.0189(15) -0.0018(12) 0.0023(13) -0.0020(14)
O20 0.0165(17) 0.0268(18) 0.0187(15) 0.0002(13) -0.0012(13) -0.0032(14)
O21 0.0213(17) 0.0144(15) 0.0194(15) -0.0020(12) -0.0004(13) 0.0010(13)
O22 0.0188(17) 0.0135(15) 0.0254(16) 0.0003(13) 0.0024(13) -0.0008(13)
O23 0.0183(17) 0.0194(16) 0.0245(16) 0.0015(13) 0.0023(13) -0.0032(14)
O24 0.0173(17) 0.0163(16) 0.0258(16) -0.0002(13) 0.0033(13) 0.0009(13)
C37 0.020(2) 0.015(2) 0.020(2) 0.0017(17) -0.0043(18) -0.0004(18)
C38 0.035(3) 0.016(2) 0.033(3) 0.004(2) 0.003(2) 0.003(2)
C39 0.044(4) 0.016(2) 0.049(3) 0.011(2) -0.002(3) 0.002(2)
C40 0.040(3) 0.033(3) 0.028(3) 0.011(2) -0.004(2) -0.012(3)
C41 0.035(3) 0.024(3) 0.028(3) 0.001(2) 0.008(2) -0.003(2)
C42 0.027(3) 0.017(2) 0.025(2) -0.0028(19) 0.003(2) -0.002(2)
C43 0.019(2) 0.013(2) 0.025(2) 0.0043(18) -0.0027(19) 0.0048(19)
C44 0.025(3) 0.017(2) 0.027(2) 0.0025(19) 0.002(2) 0.002(2)
C45 0.031(3) 0.015(2) 0.037(3) 0.006(2) 0.000(2) 0.000(2)
C46 0.033(3) 0.008(2) 0.050(3) -0.001(2) 0.002(3) 0.002(2)
C47 0.028(3) 0.014(2) 0.040(3) -0.005(2) 0.002(2) -0.001(2)
C48 0.030(3) 0.019(2) 0.026(2) -0.0014(19) 0.001(2) 0.005(2)
C49 0.024(3) 0.012(2) 0.022(2) 0.0032(17) 0.0014(18) -0.0031(19)
C50 0.022(3) 0.016(2) 0.025(2) 0.0003(18) 0.0004(19) -0.002(2)
C51 0.027(3) 0.019(2) 0.025(2) -0.0019(19) 0.002(2) -0.006(2)
C52 0.039(3) 0.021(2) 0.023(2) -0.003(2) 0.000(2) -0.014(2)
C53 0.025(3) 0.025(3) 0.032(3) 0.003(2) -0.004(2) -0.001(2)
C54 0.021(3) 0.014(2) 0.031(3) -0.0001(19) -0.003(2) 0.0012(19)
C55 0.027(3) 0.016(2) 0.026(2) 0.0048(19) 0.004(2) -0.001(2)
C56 0.036(3) 0.024(3) 0.027(3) 0.003(2) 0.000(2) -0.001(2)
C57 0.028(3) 0.054(4) 0.031(3) 0.015(3) -0.004(2) -0.002(3)
C58 0.024(3) 0.055(4) 0.049(4) 0.032(3) 0.003(3) 0.015(3)
C59 0.033(3) 0.024(3) 0.063(4) 0.019(3) 0.017(3) 0.013(3)
C60 0.027(3) 0.017(2) 0.043(3) 0.007(2) 0.005(2) 0.000(2)
C61 0.029(3) 0.016(2) 0.024(2) -0.0001(18) 0.005(2) 0.003(2)
C62 0.024(3) 0.014(2) 0.032(3) -0.0028(19) 0.000(2) -0.002(2)
C63 0.029(3) 0.019(2) 0.036(3) 0.010(2) -0.001(2) 0.001(2)
C64 0.031(3) 0.010(2) 0.048(3) 0.001(2) 0.009(2) 0.001(2)
C65 0.032(3) 0.017(2) 0.041(3) -0.001(2) 0.001(2) -0.001(2)
C66 0.028(3) 0.014(2) 0.031(3) -0.0015(19) -0.001(2) 0.002(2)
C67 0.021(2) 0.015(2) 0.024(2) 0.0051(18) 0.0010(19) 0.0029(19)
C68 0.032(3) 0.018(2) 0.026(2) -0.0016(19) 0.007(2) -0.003(2)
C69 0.039(3) 0.029(3) 0.031(3) -0.001(2) 0.010(2) 0.002(3)
C70 0.048(4) 0.022(3) 0.051(4) 0.008(3) 0.018(3) -0.005(3)
C71 0.060(4) 0.016(3) 0.055(4) -0.004(2) 0.021(3) -0.013(3)
C72 0.049(4) 0.021(3) 0.042(3) -0.002(2) 0.017(3) -0.003(3)
Li1 0.017(4) 0.025(4) 0.020(4) -0.004(3) -0.001(3) -0.003(3)
Li2 0.021(4) 0.022(4) 0.021(4) -0.003(3) 0.003(3) 0.001(3)
Li3 0.028(5) 0.018(4) 0.019(4) 0.003(3) 0.001(3) 0.009(3)
Li4 0.016(4) 0.019(4) 0.025(4) -0.001(3) 0.000(3) 0.000(3)
O25 0.032(2) 0.0175(17) 0.0343(19) 0.0046(15) 0.0064(16) 0.0016(15)
C73 0.031(3) 0.029(3) 0.045(3) 0.008(2) 0.013(3) -0.002(2)
C74 0.041(4) 0.035(3) 0.037(3) -0.001(3) 0.006(3) 0.002(3)
O26 0.0231(19) 0.0248(18) 0.0305(18) 0.0043(15) -0.0030(14) -0.0040(15)
C75 0.025(3) 0.021(3) 0.044(3) 0.004(2) 0.000(2) -0.001(2)
C76 0.025(3) 0.030(3) 0.042(3) 0.007(2) -0.005(2) -0.008(2)
O27 0.0289(19) 0.0152(16) 0.0247(17) -0.0002(13) -0.0023(14) -0.0032(14)
C77 0.034(3) 0.021(2) 0.023(2) 0.0024(19) -0.005(2) -0.001(2)
C78 0.036(3) 0.016(2) 0.024(2) -0.0008(19) -0.002(2) 0.003(2)
O28 0.027(2) 0.0177(16) 0.0314(19) -0.0055(14) -0.0020(15) -0.0010(15)
C79 0.044(4) 0.031(3) 0.026(3) -0.003(2) -0.003(2) 0.006(3)
C80 0.071(5) 0.043(4) 0.053(4) -0.020(3) 0.011(4) 0.003(4)
O29 0.034(2) 0.0158(16) 0.0267(17) 0.0023(14) -0.0020(15) 0.0036(15)
C81 0.052(4) 0.031(3) 0.035(3) -0.015(2) -0.005(3) 0.000(3)
C82 0.042(4) 0.054(4) 0.031(3) 0.018(3) -0.007(3) -0.016(3)
O30 0.028(2) 0.0181(16) 0.0284(18) 0.0046(14) 0.0006(15) 0.0043(15)
C83 0.033(3) 0.033(3) 0.026(2) -0.001(2) 0.000(2) 0.001(2)
C84 0.044(4) 0.043(4) 0.038(3) 0.017(3) 0.007(3) 0.006(3)
O31 0.034(2) 0.0125(17) 0.075(3) 0.0031(18) 0.020(2) 0.0027(16)
C85 0.034(3) 0.026(3) 0.047(3) -0.002(2) 0.012(3) -0.007(2)
C86 0.033(3) 0.026(3) 0.077(5) -0.008(3) 0.012(3) 0.006(3)
O32 0.0239(19) 0.0197(17) 0.044(2) 0.0044(16) 0.0005(16) -0.0022(15)

loop_
_atom_type_symbol
_atom_type_description
_atom_type_scat_dispersion_real
_atom_type_scat_dispersion_imag
_atom_type_scat_source
C C 0.0181 0.0091 'International Tables Vol C Tables 4.2.6.8 and 6.1.1.4'
H H 0.0000 0.0000 'International Tables Vol C Tables 4.2.6.8 and 6.1.1.4'
Cu Cu -1.9646 0.5888 'International Tables Vol C Tables 4.2.6.8 and 6.1.1.4'
Li Li 0.0008 0.0003 'International Tables Vol C Tables 4.2.6.8 and 6.1.1.4'
O O 0.0492 0.0322 'International Tables Vol C Tables 4.2.6.8 and 6.1.1.4'
Si Si 0.2541 0.3302 'International Tables Vol C Tables 4.2.6.8 and 6.1.1.4'

loop_
_geom_angle_atom_site_label_1
_geom_angle_atom_site_label_2
_geom_angle_atom_site_label_3
_geom_angle
_geom_angle_site_symmetry_1
_geom_angle_site_symmetry_3
_geom_angle_publ_flag
O9 Cu1 O7 88.23(14) 2_556 . ?
O9 Cu1 O8 174.94(14) 2_556 . ?
O7 Cu1 O8 96.83(14) . . ?
O9 Cu1 O8 95.53(14) 2_556 2_556 ?
O7 Cu1 O8 175.51(15) . 2_556 ?
O8 Cu1 O8 79.43(15) . 2_556 ?
O12 Cu2 O10 88.64(14) . 2_556 ?
O12 Cu2 O11 174.11(14) . 2_556 ?
O10 Cu2 O11 97.10(14) 2_556 2_556 ?
O12 Cu2 O11 95.54(14) . . ?
O10 Cu2 O11 174.61(15) 2_556 . ?
O11 Cu2 O11 78.81(16) 2_556 . ?
O7 Si1 O6 112.24(18) . 2_556 ?
O7 Si1 O1 111.18(18) . . ?
O6 Si1 O1 106.51(18) 2_556 . ?
O7 Si1 C1 109.7(2) . . ?
O6 Si1 C1 108.9(2) 2_556 . ?
O1 Si1 C1 108.13(19) . . ?
O8 Si2 O1 109.99(18) . . ?
O8 Si2 O2 107.71(18) . . ?
O1 Si2 O2 108.56(17) . . ?
O8 Si2 C7 113.2(2) . . ?
O1 Si2 C7 108.3(2) . . ?
O2 Si2 C7 109.0(2) . . ?
O9 Si3 O3 114.27(18) . . ?
O9 Si3 O2 110.79(18) . . ?
O3 Si3 O2 106.14(17) . . ?
O9 Si3 C13 109.74(19) . . ?
O3 Si3 C13 107.3(2) . . ?
O2 Si3 C13 108.40(19) . . ?
O10 Si4 O3 113.08(18) . . ?
O10 Si4 O4 110.81(18) . . ?
O3 Si4 O4 106.05(17) . . ?
O10 Si4 C19 112.1(2) . . ?
O3 Si4 C19 105.9(2) . . ?
O4 Si4 C19 108.52(19) . . ?
O11 Si5 O4 108.81(18) . . ?
O11 Si5 O5 108.88(18) . . ?
O4 Si5 O5 107.92(17) . . ?
O11 Si5 C25 113.8(2) . . ?
O4 Si5 C25 108.4(2) . . ?
O5 Si5 C25 108.91(19) . . ?
O12 Si6 O6 114.94(18) . . ?
O12 Si6 O5 110.12(17) . . ?
O6 Si6 O5 105.90(18) . . ?
O12 Si6 C31 108.5(2) . . ?
O6 Si6 C31 106.8(2) . . ?
O5 Si6 C31 110.59(19) . . ?
Si2 O1 Si1 128.3(2) . . ?
Si2 O2 Si3 129.1(2) . . ?
Si3 O3 Si4 137.5(2) . . ?
Si5 O4 Si4 128.5(2) . . ?
Si5 O5 Si6 129.2(2) . . ?
Si6 O6 Si1 136.8(2) . 2_556 ?
Si1 O7 Li1 132.5(3) . . ?
Si1 O7 Cu1 131.9(2) . . ?
Li1 O7 Cu1 92.8(3) . . ?
Si2 O8 Cu1 127.5(2) . . ?
Si2 O8 Cu1 129.3(2) . 2_556 ?
Cu1 O8 Cu1 100.46(15) . 2_556 ?
Si3 O9 Cu1 133.4(2) . 2_556 ?
Si3 O9 Li1 133.3(3) . 2_556 ?
Cu1 O9 Li1 91.9(3) 2_556 2_556 ?
Si4 O10 Cu2 131.0(2) . 2_556 ?
Si4 O10 Li2 133.3(3) . 2_556 ?
Cu2 O10 Li2 91.4(3) 2_556 2_556 ?
Si5 O11 Cu2 127.48(19) . 2_556 ?
Si5 O11 Cu2 128.92(19) . . ?
Cu2 O11 Cu2 101.07(16) 2_556 . ?
Si6 O12 Cu2 134.5(2) . . ?
Si6 O12 Li2 132.6(3) . . ?
Cu2 O12 Li2 92.3(3) . . ?
C6 C1 C2 117.0(5) . . ?
C6 C1 Si1 123.1(4) . . ?
C2 C1 Si1 119.8(4) . . ?
C3 C2 C1 121.3(5) . . ?
C3 C2 H2 119.4 . . ?
C1 C2 H2 119.4 . . ?
C4 C3 C2 121.0(5) . . ?
C4 C3 H3 119.5 . . ?
C2 C3 H3 119.5 . . ?
C3 C4 C5 118.3(5) . . ?
C3 C4 H4 120.8 . . ?
C5 C4 H4 120.8 . . ?
C6 C5 C4 120.4(5) . . ?
C6 C5 H5 119.8 . . ?
C4 C5 H5 119.8 . . ?
C5 C6 C1 122.1(5) . . ?
C5 C6 H6 119.0 . . ?
C1 C6 H6 119.0 . . ?
C8 C7 C12 118.2(5) . . ?
C8 C7 Si2 120.5(4) . . ?
C12 C7 Si2 121.3(4) . . ?
C7 C8 C9 120.7(5) . . ?
C7 C8 H8 119.7 . . ?
C9 C8 H8 119.7 . . ?
C10 C9 C8 120.3(5) . . ?
C10 C9 H9 119.9 . . ?
C8 C9 H9 119.9 . . ?
C11 C10 C9 119.7(5) . . ?
C11 C10 H10 120.1 . . ?
C9 C10 H10 120.1 . . ?
C10 C11 C12 120.9(5) . . ?
C10 C11 H11 119.5 . . ?
C12 C11 H11 119.5 . . ?
C11 C12 C7 120.3(5) . . ?
C11 C12 H12 119.9 . . ?
C7 C12 H12 119.9 . . ?
C18 C13 C14 117.6(4) . . ?
C18 C13 Si3 122.2(4) . . ?
C14 C13 Si3 120.2(4) . . ?
C15 C14 C13 121.2(5) . . ?
C15 C14 H14 119.4 . . ?
C13 C14 H14 119.4 . . ?
C16 C15 C14 120.1(5) . . ?
C16 C15 H15 119.9 . . ?
C14 C15 H15 119.9 . . ?
C15 C16 C17 119.7(5) . . ?
C15 C16 H16 120.1 . . ?
C17 C16 H16 120.1 . . ?
C18 C17 C16 119.7(5) . . ?
C18 C17 H17 120.2 . . ?
C16 C17 H17 120.2 . . ?
C17 C18 C13 121.6(4) . . ?
C17 C18 H18 119.2 . . ?
C13 C18 H18 119.2 . . ?
C24 C19 C20 117.5(5) . . ?
C24 C19 Si4 122.0(4) . . ?
C20 C19 Si4 120.5(4) . . ?
C21 C20 C19 121.3(5) . . ?
C21 C20 H20 119.4 . . ?
C19 C20 H20 119.4 . . ?
C22 C21 C20 120.3(6) . . ?
C22 C21 H21 119.8 . . ?
C20 C21 H21 119.8 . . ?
C21 C22 C23 119.8(5) . . ?
C21 C22 H22 120.1 . . ?
C23 C22 H22 120.1 . . ?
C22 C23 C24 119.8(5) . . ?
C22 C23 H23 120.1 . . ?
C24 C23 H23 120.1 . . ?
C19 C24 C23 121.3(5) . . ?
C19 C24 H24 119.4 . . ?
C23 C24 H24 119.4 . . ?
C26 C25 C30 117.9(4) . . ?
C26 C25 Si5 121.1(4) . . ?
C30 C25 Si5 120.9(4) . . ?
C27 C26 C25 120.8(5) . . ?
C27 C26 H26 119.6 . . ?
C25 C26 H26 119.6 . . ?
C28 C27 C26 120.7(5) . . ?
C28 C27 H27 119.7 . . ?
C26 C27 H27 119.7 . . ?
C27 C28 C29 119.9(5) . . ?
C27 C28 H28 120.0 . . ?
C29 C28 H28 120.0 . . ?
C28 C29 C30 119.3(5) . . ?
C28 C29 H29 120.4 . . ?
C30 C29 H29 120.4 . . ?
C29 C30 C25 121.4(5) . . ?
C29 C30 H30 119.3 . . ?
C25 C30 H30 119.3 . . ?
C36 C31 C32 117.6(5) . . ?
C36 C31 Si6 119.6(4) . . ?
C32 C31 Si6 122.7(4) . . ?
C33 C32 C31 120.6(5) . . ?
C33 C32 H32 119.7 . . ?
C31 C32 H32 119.7 . . ?
C34 C33 C32 120.7(5) . . ?
C34 C33 H33 119.6 . . ?
C32 C33 H33 119.6 . . ?
C33 C34 C35 119.1(5) . . ?
C33 C34 H34 120.5 . . ?
C35 C34 H34 120.5 . . ?
C34 C35 C36 120.6(5) . . ?
C34 C35 H35 119.7 . . ?
C36 C35 H35 119.7 . . ?
C35 C36 C31 121.4(5) . . ?
C35 C36 H36 119.3 . . ?
C31 C36 H36 119.3 . . ?
O21 Cu3 O19 88.20(14) 2_656 . ?
O21 Cu3 O20 175.08(14) 2_656 . ?
O19 Cu3 O20 96.61(14) . . ?
O21 Cu3 O20 96.49(14) 2_656 2_656 ?
O19 Cu3 O20 175.00(14) . 2_656 ?
O20 Cu3 O20 78.73(15) . 2_656 ?
O24 Cu4 O22 88.79(15) . 2_656 ?
O24 Cu4 O23 173.36(15) . 2_656 ?
O22 Cu4 O23 97.64(14) 2_656 2_656 ?
O24 Cu4 O23 95.17(14) . . ?
O22 Cu4 O23 174.54(15) 2_656 . ?
O23 Cu4 O23 78.54(16) 2_656 . ?
O19 Si7 O18 113.67(18) . 2_656 ?
O19 Si7 O13 110.91(18) . . ?
O18 Si7 O13 106.45(17) 2_656 . ?
O19 Si7 C37 109.6(2) . . ?
O18 Si7 C37 107.5(2) 2_656 . ?
O13 Si7 C37 108.50(19) . . ?
O20 Si8 O13 110.02(18) . . ?
O20 Si8 O14 108.24(18) . . ?
O13 Si8 O14 107.53(18) . . ?
O20 Si8 C43 113.1(2) . . ?
O13 Si8 C43 108.5(2) . . ?
O14 Si8 C43 109.34(19) . . ?
O21 Si9 O15 114.18(18) . . ?
O21 Si9 O14 111.06(17) . . ?
O15 Si9 O14 106.37(17) . . ?
O21 Si9 C49 109.4(2) . . ?
O15 Si9 C49 107.31(19) . . ?
O14 Si9 C49 108.32(19) . . ?
O22 Si10 O15 113.69(18) . . ?
O22 Si10 O16 110.32(18) . . ?
O15 Si10 O16 107.56(18) . . ?
O22 Si10 C55 112.8(2) . . ?
O15 Si10 C55 105.0(2) . . ?
O16 Si10 C55 107.0(2) . . ?
O23 Si11 O16 109.77(18) . . ?
O23 Si11 O17 108.59(18) . . ?
O16 Si11 O17 108.53(18) . . ?
O23 Si11 C61 112.2(2) . . ?
O16 Si11 C61 109.1(2) . . ?
O17 Si11 C61 108.6(2) . . ?
O24 Si12 O18 115.44(18) . . ?
O24 Si12 O17 110.20(18) . . ?
O18 Si12 O17 106.10(18) . . ?
O24 Si12 C67 109.4(2) . . ?
O18 Si12 C67 105.7(2) . . ?
O17 Si12 C67 109.88(19) . . ?
Si8 O13 Si7 129.8(2) . . ?
Si8 O14 Si9 129.6(2) . . ?
Si9 O15 Si10 143.6(2) . . ?
Si11 O16 Si10 130.1(2) . . ?
Si11 O17 Si12 129.0(2) . . ?
Si12 O18 Si7 141.9(2) . 2_656 ?
Si7 O19 Cu3 132.1(2) . . ?
Si7 O19 Li3 132.9(3) . . ?
Cu3 O19 Li3 92.2(3) . . ?
Si8 O20 Cu3 128.7(2) . . ?
Si8 O20 Cu3 129.01(19) . 2_656 ?
Cu3 O20 Cu3 100.89(15) . 2_656 ?
Si9 O21 Cu3 132.0(2) . 2_656 ?
Si9 O21 Li3 133.5(3) . 2_656 ?
Cu3 O21 Li3 93.0(3) 2_656 2_656 ?
Si10 O22 Cu4 129.2(2) . 2_656 ?
Si10 O22 Li4 131.8(3) . 2_656 ?
Cu4 O22 Li4 91.6(3) 2_656 2_656 ?
Si11 O23 Cu4 127.6(2) . 2_656 ?
Si11 O23 Cu4 129.7(2) . . ?
Cu4 O23 Cu4 101.34(15) 2_656 . ?
Si12 O24 Cu4 134.0(2) . . ?
Si12 O24 Li4 131.9(3) . . ?
Cu4 O24 Li4 92.4(3) . . ?
C42 C37 C38 117.1(5) . . ?
C42 C37 Si7 123.6(4) . . ?
C38 C37 Si7 119.2(4) . . ?
C39 C38 C37 121.6(5) . . ?
C39 C38 H38 119.2 . . ?
C37 C38 H38 119.2 . . ?
C40 C39 C38 119.8(5) . . ?
C40 C39 H39 120.1 . . ?
C38 C39 H39 120.1 . . ?
C41 C40 C39 119.7(5) . . ?
C41 C40 H40 120.1 . . ?
C39 C40 H40 120.1 . . ?
C40 C41 C42 120.7(5) . . ?
C40 C41 H41 119.7 . . ?
C42 C41 H41 119.7 . . ?
C41 C42 C37 121.0(5) . . ?
C41 C42 H42 119.5 . . ?
C37 C42 H42 119.5 . . ?
C44 C43 C48 117.9(5) . . ?
C44 C43 Si8 121.2(4) . . ?
C48 C43 Si8 120.8(4) . . ?
C45 C44 C43 120.9(5) . . ?
C45 C44 H44 119.6 . . ?
C43 C44 H44 119.6 . . ?
C46 C45 C44 119.5(5) . . ?
C46 C45 H45 120.3 . . ?
C44 C45 H45 120.3 . . ?
C47 C46 C45 120.9(5) . . ?
C47 C46 H46 119.6 . . ?
C45 C46 H46 119.6 . . ?
C46 C47 C48 119.7(5) . . ?
C46 C47 H47 120.1 . . ?
C48 C47 H47 120.1 . . ?
C47 C48 C43 121.1(5) . . ?
C47 C48 H48 119.5 . . ?
C43 C48 H48 119.5 . . ?
C54 C49 C50 117.8(4) . . ?
C54 C49 Si9 123.6(4) . . ?
C50 C49 Si9 118.5(4) . . ?
C51 C50 C49 121.1(5) . . ?
C51 C50 H50 119.5 . . ?
C49 C50 H50 119.5 . . ?
C50 C51 C52 120.2(5) . . ?
C50 C51 H51 119.9 . . ?
C52 C51 H51 119.9 . . ?
C51 C52 C53 119.5(5) . . ?
C51 C52 H52 120.3 . . ?
C53 C52 H52 120.3 . . ?
C54 C53 C52 119.9(5) . . ?
C54 C53 H53 120.0 . . ?
C52 C53 H53 120.0 . . ?
C53 C54 C49 121.5(5) . . ?
C53 C54 H54 119.3 . . ?
C49 C54 H54 119.3 . . ?
C60 C55 C56 117.1(5) . . ?
C60 C55 Si10 121.2(4) . . ?
C56 C55 Si10 121.7(4) . . ?
C57 C56 C55 121.5(5) . . ?
C57 C56 H56 119.2 . . ?
C55 C56 H56 119.2 . . ?
C56 C57 C58 119.9(6) . . ?
C56 C57 H57 120.0 . . ?
C58 C57 H57 120.0 . . ?
C59 C58 C57 119.5(5) . . ?
C59 C58 H58 120.3 . . ?
C57 C58 H58 120.3 . . ?
C58 C59 C60 121.0(6) . . ?
C58 C59 H59 119.5 . . ?
C60 C59 H59 119.5 . . ?
C55 C60 C59 121.0(6) . . ?
C55 C60 H60 119.5 . . ?
C59 C60 H60 119.5 . . ?
C66 C61 C62 118.1(4) . . ?
C66 C61 Si11 121.3(4) . . ?
C62 C61 Si11 120.7(4) . . ?
C63 C62 C61 120.4(5) . . ?
C63 C62 H62 119.8 . . ?
C61 C62 H62 119.8 . . ?
C64 C63 C62 119.9(5) . . ?
C64 C63 H63 120.0 . . ?
C62 C63 H63 120.0 . . ?
C65 C64 C63 120.0(5) . . ?
C65 C64 H64 120.0 . . ?
C63 C64 H64 120.0 . . ?
C64 C65 C66 120.2(5) . . ?
C64 C65 H65 119.9 . . ?
C66 C65 H65 119.9 . . ?
C65 C66 C61 121.4(5) . . ?
C65 C66 H66 119.3 . . ?
C61 C66 H66 119.3 . . ?
C72 C67 C68 117.3(5) . . ?
C72 C67 Si12 121.0(4) . . ?
C68 C67 Si12 121.6(4) . . ?
C69 C68 C67 121.8(5) . . ?
C69 C68 H68 119.1 . . ?
C67 C68 H68 119.1 . . ?
C70 C69 C68 119.3(5) . . ?
C70 C69 H69 120.4 . . ?
C68 C69 H69 120.4 . . ?
C69 C70 C71 120.3(5) . . ?
C69 C70 H70 119.9 . . ?
C71 C70 H70 119.9 . . ?
C72 C71 C70 119.9(5) . . ?
C72 C71 H71 120.1 . . ?
C70 C71 H71 120.1 . . ?
C71 C72 C67 121.4(5) . . ?
C71 C72 H72 119.3 . . ?
C67 C72 H72 119.3 . . ?
O7 Li1 O26 128.4(5) . . ?
O7 Li1 O9 87.0(4) . 2_556 ?
O26 Li1 O9 106.6(4) . 2_556 ?
O7 Li1 O25 110.7(4) . . ?
O26 Li1 O25 100.9(4) . . ?
O9 Li1 O25 125.6(4) 2_556 . ?
O12 Li2 O27 124.0(5) . . ?
O12 Li2 O10 87.7(4) . 2_556 ?
O27 Li2 O10 107.9(4) . 2_556 ?
O12 Li2 O28 114.2(4) . . ?
O27 Li2 O28 103.2(4) . . ?
O10 Li2 O28 120.6(4) 2_556 . ?
O21 Li3 O29 126.9(5) 2_656 . ?
O21 Li3 O19 86.6(3) 2_656 . ?
O29 Li3 O19 106.5(4) . . ?
O21 Li3 O30 117.3(4) 2_656 . ?
O29 Li3 O30 99.6(4) . . ?
O19 Li3 O30 120.9(5) . . ?
O31 Li4 O24 114.0(4) . . ?
O31 Li4 O22 112.5(4) . 2_656 ?
O24 Li4 O22 87.2(4) . 2_656 ?
O31 Li4 O32 101.9(4) . . ?
O24 Li4 O32 116.2(4) . . ?
O22 Li4 O32 125.5(4) 2_656 . ?
C73 O25 Li1 110.7(4) . . ?
C73 O25 H25O 109.4 . . ?
Li1 O25 H25O 109.8 . . ?
O25 C73 C74 112.9(5) . . ?
O25 C73 H73A 109.0 . . ?
C74 C73 H73A 109.0 . . ?
O25 C73 H73B 109.0 . . ?
C74 C73 H73B 109.0 . . ?
H73A C73 H73B 107.8 . . ?
C73 C74 H74A 109.5 . . ?
C73 C74 H74B 109.5 . . ?
H74A C74 H74B 109.5 . . ?
C73 C74 H74C 109.5 . . ?
H74A C74 H74C 109.5 . . ?
H74B C74 H74C 109.5 . . ?
C75 O26 Li1 127.6(4) . . ?
C75 O26 H26O 110.9 . . ?
Li1 O26 H26O 115.7 . . ?
O26 C75 C76 113.0(4) . . ?
O26 C75 H75A 109.0 . . ?
C76 C75 H75A 109.0 . . ?
O26 C75 H75B 109.0 . . ?
C76 C75 H75B 109.0 . . ?
H75A C75 H75B 107.8 . . ?
C75 C76 H76A 109.5 . . ?
C75 C76 H76B 109.5 . . ?
H76A C76 H76B 109.5 . . ?
C75 C76 H76C 109.5 . . ?
H76A C76 H76C 109.5 . . ?
H76B C76 H76C 109.5 . . ?
C77 O27 Li2 129.8(4) . . ?
C77 O27 H27O 107.7 . . ?
Li2 O27 H27O 120.5 . . ?
O27 C77 C78 110.5(4) . . ?
O27 C77 H77A 109.5 . . ?
C78 C77 H77A 109.5 . . ?
O27 C77 H77B 109.5 . . ?
C78 C77 H77B 109.5 . . ?
H77A C77 H77B 108.1 . . ?
C77 C78 H78A 109.5 . . ?
C77 C78 H78B 109.5 . . ?
H78A C78 H78B 109.5 . . ?
C77 C78 H78C 109.5 . . ?
H78A C78 H78C 109.5 . . ?
H78B C78 H78C 109.5 . . ?
C79 O28 Li2 120.6(4) . . ?
C79 O28 H28O 106.0 . . ?
Li2 O28 H28O 121.9 . . ?
O28 C79 C80 112.9(5) . . ?
O28 C79 H79A 109.0 . . ?
C80 C79 H79A 109.0 . . ?
O28 C79 H79B 109.0 . . ?
C80 C79 H79B 109.0 . . ?
H79A C79 H79B 107.8 . . ?
C79 C80 H80A 109.5 . . ?
C79 C80 H80B 109.5 . . ?
H80A C80 H80B 109.5 . . ?
C79 C80 H80C 109.5 . . ?
H80A C80 H80C 109.5 . . ?
H80B C80 H80C 109.5 . . ?
C81 O29 Li3 128.6(4) . . ?
C81 O29 H29O 111.7 . . ?
Li3 O29 H29O 114.3 . . ?
O29 C81 C82 111.8(5) . . ?
O29 C81 H81A 109.3 . . ?
C82 C81 H81A 109.3 . . ?
O29 C81 H81B 109.3 . . ?
C82 C81 H81B 109.3 . . ?
H81A C81 H81B 107.9 . . ?
C81 C82 H82A 109.5 . . ?
C81 C82 H82B 109.5 . . ?
H82A C82 H82B 109.5 . . ?
C81 C82 H82C 109.5 . . ?
H82A C82 H82C 109.5 . . ?
H82B C82 H82C 109.5 . . ?
C83 O30 Li3 117.0(4) . . ?
C83 O30 H30O 104.6 . . ?
Li3 O30 H30O 134.4 . . ?
O30 C83 C84 111.6(5) . . ?
O30 C83 H83A 109.3 . . ?
C84 C83 H83A 109.3 . . ?
O30 C83 H83B 109.3 . . ?
C84 C83 H83B 109.3 . . ?
H83A C83 H83B 108.0 . . ?
C83 C84 H84A 109.5 . . ?
C83 C84 H84B 109.5 . . ?
H84A C84 H84B 109.5 . . ?
C83 C84 H84C 109.5 . . ?
H84A C84 H84C 109.5 . . ?
H84B C84 H84C 109.5 . . ?
C85 O31 Li4 126.9(5) . . ?
C85 O31 H31O 104.7 . . ?
Li4 O31 H31O 125.2 . . ?
O31 C85 C86 112.4(5) . . ?
O31 C85 H85A 109.1 . . ?
C86 C85 H85A 109.1 . . ?
O31 C85 H85B 109.1 . . ?
C86 C85 H85B 109.1 . . ?
H85A C85 H85B 107.8 . . ?
C85 C86 H86A 109.5 . . ?
C85 C86 H86B 109.5 . . ?
H86A C86 H86B 109.5 . . ?
C85 C86 H86C 109.5 . . ?
H86A C86 H86C 109.5 . . ?
H86B C86 H86C 109.5 . . ?
Li4 O32 H32A 110.8 . . ?
Li4 O32 H32B 113.2 . . ?
H32A O32 H32B 101.0 . . ?

loop_
_geom_bond_atom_site_label_1
_geom_bond_atom_site_label_2
_geom_bond_distance
_geom_bond_site_symmetry_2
_geom_bond_publ_flag
Cu1 O9 1.904(3) 2_556 ?
Cu1 O7 1.917(3) . ?
Cu1 O8 1.941(3) . ?
Cu1 O8 1.946(3) 2_556 ?
Cu2 O12 1.907(3) . ?
Cu2 O10 1.917(3) 2_556 ?
Cu2 O11 1.940(3) 2_556 ?
Cu2 O11 1.944(3) . ?
Si1 O7 1.592(3) . ?
Si1 O6 1.632(3) 2_556 ?
Si1 O1 1.651(4) . ?
Si1 C1 1.874(5) . ?
Si2 O8 1.605(3) . ?
Si2 O1 1.623(3) . ?
Si2 O2 1.644(4) . ?
Si2 C7 1.865(5) . ?
Si3 O9 1.589(3) . ?
Si3 O3 1.623(3) . ?
Si3 O2 1.654(4) . ?
Si3 C13 1.866(5) . ?
Si4 O10 1.595(4) . ?
Si4 O3 1.637(3) . ?
Si4 O4 1.653(3) . ?
Si4 C19 1.863(5) . ?
Si5 O11 1.608(4) . ?
Si5 O4 1.629(3) . ?
Si5 O5 1.644(3) . ?
Si5 C25 1.862(5) . ?
Si6 O12 1.592(4) . ?
Si6 O6 1.627(3) . ?
Si6 O5 1.662(3) . ?
Si6 C31 1.875(5) . ?
O7 Li1 1.910(9) . ?
O12 Li2 1.920(9) . ?
C1 C6 1.385(7) . ?
C1 C2 1.394(7) . ?
C2 C3 1.385(8) . ?
C2 H2 0.9500 . ?
C3 C4 1.376(8) . ?
C3 H3 0.9500 . ?
C4 C5 1.393(8) . ?
C4 H4 0.9500 . ?
C5 C6 1.376(8) . ?
C5 H5 0.9500 . ?
C6 H6 0.9500 . ?
C7 C8 1.394(7) . ?
C7 C12 1.413(7) . ?
C8 C9 1.396(7) . ?
C8 H8 0.9500 . ?
C9 C10 1.387(8) . ?
C9 H9 0.9500 . ?
C10 C11 1.371(8) . ?
C10 H10 0.9500 . ?
C11 C12 1.389(7) . ?
C11 H11 0.9500 . ?
C12 H12 0.9500 . ?
C13 C18 1.397(7) . ?
C13 C14 1.398(7) . ?
C14 C15 1.388(7) . ?
C14 H14 0.9500 . ?
C15 C16 1.387(8) . ?
C15 H15 0.9500 . ?
C16 C17 1.391(7) . ?
C16 H16 0.9500 . ?
C17 C18 1.388(7) . ?
C17 H17 0.9500 . ?
C18 H18 0.9500 . ?
C19 C24 1.395(7) . ?
C19 C20 1.396(7) . ?
C20 C21 1.386(8) . ?
C20 H20 0.9500 . ?
C21 C22 1.380(9) . ?
C21 H21 0.9500 . ?
C22 C23 1.380(9) . ?
C22 H22 0.9500 . ?
C23 C24 1.397(8) . ?
C23 H23 0.9500 . ?
C24 H24 0.9500 . ?
C25 C26 1.391(7) . ?
C25 C30 1.405(7) . ?
C26 C27 1.387(6) . ?
C26 H26 0.9500 . ?
C27 C28 1.382(8) . ?
C27 H27 0.9500 . ?
C28 C29 1.388(8) . ?
C28 H28 0.9500 . ?
C29 C30 1.395(7) . ?
C29 H29 0.9500 . ?
C30 H30 0.9500 . ?
C31 C36 1.393(7) . ?
C31 C32 1.398(7) . ?
C32 C33 1.395(7) . ?
C32 H32 0.9500 . ?
C33 C34 1.379(8) . ?
C33 H33 0.9500 . ?
C34 C35 1.380(8) . ?
C34 H34 0.9500 . ?
C35 C36 1.382(7) . ?
C35 H35 0.9500 . ?
C36 H36 0.9500 . ?
Cu3 O21 1.911(3) 2_656 ?
Cu3 O19 1.917(3) . ?
Cu3 O20 1.938(3) . ?
Cu3 O20 1.943(3) 2_656 ?
Cu4 O24 1.913(3) . ?
Cu4 O22 1.922(3) 2_656 ?
Cu4 O23 1.946(3) 2_656 ?
Cu4 O23 1.946(3) . ?
Si7 O19 1.589(4) . ?
Si7 O18 1.634(3) 2_656 ?
Si7 O13 1.645(3) . ?
Si7 C37 1.863(5) . ?
Si8 O20 1.607(4) . ?
Si8 O13 1.630(3) . ?
Si8 O14 1.631(3) . ?
Si8 C43 1.859(5) . ?
Si9 O21 1.597(4) . ?
Si9 O15 1.624(3) . ?
Si9 O14 1.658(3) . ?
Si9 C49 1.874(5) . ?
Si10 O22 1.602(3) . ?
Si10 O15 1.627(3) . ?
Si10 O16 1.651(4) . ?
Si10 C55 1.868(5) . ?
Si11 O23 1.605(3) . ?
Si11 O16 1.618(4) . ?
Si11 O17 1.646(4) . ?
Si11 C61 1.864(5) . ?
Si12 O24 1.584(3) . ?
Si12 O18 1.628(3) . ?
Si12 O17 1.658(4) . ?
Si12 C67 1.867(5) . ?
O19 Li3 1.954(9) . ?
O24 Li4 1.937(9) . ?
C37 C42 1.396(7) . ?
C37 C38 1.408(7) . ?
C38 C39 1.385(8) . ?
C38 H38 0.9500 . ?
C39 C40 1.384(9) . ?
C39 H39 0.9500 . ?
C40 C41 1.377(8) . ?
C40 H40 0.9500 . ?
C41 C42 1.391(7) . ?
C41 H41 0.9500 . ?
C42 H42 0.9500 . ?
C43 C44 1.401(7) . ?
C43 C48 1.403(7) . ?
C44 C45 1.398(7) . ?
C44 H44 0.9500 . ?
C45 C46 1.387(8) . ?
C45 H45 0.9500 . ?
C46 C47 1.371(8) . ?
C46 H46 0.9500 . ?
C47 C48 1.395(7) . ?
C47 H47 0.9500 . ?
C48 H48 0.9500 . ?
C49 C54 1.391(7) . ?
C49 C50 1.402(7) . ?
C50 C51 1.381(7) . ?
C50 H50 0.9500 . ?
C51 C52 1.389(8) . ?
C51 H51 0.9500 . ?
C52 C53 1.392(8) . ?
C52 H52 0.9500 . ?
C53 C54 1.384(7) . ?
C53 H53 0.9500 . ?
C54 H54 0.9500 . ?
C55 C60 1.395(7) . ?
C55 C56 1.406(7) . ?
C56 C57 1.385(8) . ?
C56 H56 0.9500 . ?
C57 C58 1.393(10) . ?
C57 H57 0.9500 . ?
C58 C59 1.361(10) . ?
C58 H58 0.9500 . ?
C59 C60 1.396(8) . ?
C59 H59 0.9500 . ?
C60 H60 0.9500 . ?
C61 C66 1.393(7) . ?
C61 C62 1.402(7) . ?
C62 C63 1.398(7) . ?
C62 H62 0.9500 . ?
C63 C64 1.390(8) . ?
C63 H63 0.9500 . ?
C64 C65 1.375(8) . ?
C64 H64 0.9500 . ?
C65 C66 1.382(7) . ?
C65 H65 0.9500 . ?
C66 H66 0.9500 . ?
C67 C72 1.395(7) . ?
C67 C68 1.399(7) . ?
C68 C69 1.389(8) . ?
C68 H68 0.9500 . ?
C69 C70 1.382(8) . ?
C69 H69 0.9500 . ?
C70 C71 1.387(9) . ?
C70 H70 0.9500 . ?
C71 C72 1.386(8) . ?
C71 H71 0.9500 . ?
C72 H72 0.9500 . ?
Li1 O26 1.937(9) . ?
Li1 O9 1.951(8) 2_556 ?
Li1 O25 2.025(9) . ?
Li2 O27 1.930(9) . ?
Li2 O10 1.938(9) 2_556 ?
Li2 O28 1.977(9) . ?
Li3 O21 1.931(9) 2_656 ?
Li3 O29 1.951(9) . ?
Li3 O30 1.982(8) . ?
Li4 O31 1.916(9) . ?
Li4 O22 1.954(9) 2_656 ?
Li4 O32 1.987(9) . ?
O25 C73 1.477(7) . ?
O25 H25O 0.8999 . ?
C73 C74 1.500(8) . ?
C73 H73A 0.9900 . ?
C73 H73B 0.9900 . ?
C74 H74A 0.9800 . ?
C74 H74B 0.9800 . ?
C74 H74C 0.9800 . ?
O26 C75 1.440(7) . ?
O26 H26O 0.9009 . ?
C75 C76 1.498(7) . ?
C75 H75A 0.9900 . ?
C75 H75B 0.9900 . ?
C76 H76A 0.9800 . ?
C76 H76B 0.9800 . ?
C76 H76C 0.9800 . ?
O27 C77 1.442(6) . ?
O27 H27O 0.8998 . ?
C77 C78 1.491(8) . ?
C77 H77A 0.9900 . ?
C77 H77B 0.9900 . ?
C78 H78A 0.9800 . ?
C78 H78B 0.9800 . ?
C78 H78C 0.9800 . ?
O28 C79 1.439(7) . ?
O28 H28O 0.8999 . ?
C79 C80 1.500(8) . ?
C79 H79A 0.9900 . ?
C79 H79B 0.9900 . ?
C80 H80A 0.9800 . ?
C80 H80B 0.9800 . ?
C80 H80C 0.9800 . ?
O29 C81 1.440(7) . ?
O29 H29O 0.9000 . ?
C81 C82 1.478(10) . ?
C81 H81A 0.9900 . ?
C81 H81B 0.9900 . ?
C82 H82A 0.9800 . ?
C82 H82B 0.9800 . ?
C82 H82C 0.9800 . ?
O30 C83 1.446(7) . ?
O30 H30O 0.9000 . ?
C83 C84 1.504(8) . ?
C83 H83A 0.9900 . ?
C83 H83B 0.9900 . ?
C84 H84A 0.9800 . ?
C84 H84B 0.9800 . ?
C84 H84C 0.9800 . ?
O31 C85 1.417(7) . ?
O31 H31O 0.8996 . ?
C85 C86 1.516(8) . ?
C85 H85A 0.9900 . ?
C85 H85B 0.9900 . ?
C86 H86A 0.9800 . ?
C86 H86B 0.9800 . ?
C86 H86C 0.9800 . ?
O32 H32A 0.8999 . ?
O32 H32B 0.8998 . ?

loop_
_geom_hbond_atom_site_label_D
_geom_hbond_atom_site_label_H
_geom_hbond_atom_site_label_A
_geom_hbond_distance_DH
_geom_hbond_distance_HA
_geom_hbond_distance_DA
_geom_hbond_angle_DHA
_geom_hbond_site_symmetry_A
O25 H25O O5 0.90 2.01 2.889(5) 164 2_556
O27 H27O O2 0.90 2.14 2.838(5) 133 2_556
O29 H29O O17 0.90 1.99 2.821(5) 154 2_656
O31 H31O O14 0.90 2.05 2.896(5) 155 2_656
O32 H32B O25 0.90 2.06 2.872(5) 149 2_656

loop_
_geom_torsion_atom_site_label_1
_geom_torsion_atom_site_label_2
_geom_torsion_atom_site_label_3
_geom_torsion_atom_site_label_4
_geom_torsion
_geom_torsion_site_symmetry_1
_geom_torsion_site_symmetry_2
_geom_torsion_site_symmetry_3
_geom_torsion_site_symmetry_4
_geom_torsion_publ_flag
O8 Si2 O1 Si1 36.9(3) . . . . ?
O2 Si2 O1 Si1 154.5(2) . . . . ?
C7 Si2 O1 Si1 -87.3(3) . . . . ?
O7 Si1 O1 Si2 -8.8(3) . . . . ?
O6 Si1 O1 Si2 -131.4(2) 2_556 . . . ?
C1 Si1 O1 Si2 111.7(3) . . . . ?
O8 Si2 O2 Si3 -35.6(3) . . . . ?
O1 Si2 O2 Si3 -154.7(2) . . . . ?
C7 Si2 O2 Si3 87.5(3) . . . . ?
O9 Si3 O2 Si2 8.8(3) . . . . ?
O3 Si3 O2 Si2 133.3(2) . . . . ?
C13 Si3 O2 Si2 -111.7(3) . . . . ?
O9 Si3 O3 Si4 46.8(4) . . . . ?
O2 Si3 O3 Si4 -75.6(3) . . . . ?
C13 Si3 O3 Si4 168.7(3) . . . . ?
O10 Si4 O3 Si3 55.5(4) . . . . ?
O4 Si4 O3 Si3 -66.1(4) . . . . ?
C19 Si4 O3 Si3 178.7(3) . . . . ?
O11 Si5 O4 Si4 -39.8(3) . . . . ?
O5 Si5 O4 Si4 -157.8(2) . . . . ?
C25 Si5 O4 Si4 84.5(3) . . . . ?
O10 Si4 O4 Si5 10.4(3) . . . . ?
O3 Si4 O4 Si5 133.5(2) . . . . ?
C19 Si4 O4 Si5 -113.1(3) . . . . ?
O11 Si5 O5 Si6 33.3(3) . . . . ?
O4 Si5 O5 Si6 151.2(2) . . . . ?
C25 Si5 O5 Si6 -91.4(3) . . . . ?
O12 Si6 O5 Si5 -7.3(3) . . . . ?
O6 Si6 O5 Si5 -132.1(2) . . . . ?
C31 Si6 O5 Si5 112.6(3) . . . . ?
O12 Si6 O6 Si1 -44.6(4) . . . 2_556 ?
O5 Si6 O6 Si1 77.2(4) . . . 2_556 ?
C31 Si6 O6 Si1 -164.9(3) . . . 2_556 ?
O6 Si1 O7 Li1 -57.3(5) 2_556 . . . ?
O1 Si1 O7 Li1 -176.5(4) . . . . ?
C1 Si1 O7 Li1 63.9(5) . . . . ?
O6 Si1 O7 Cu1 98.2(3) 2_556 . . . ?
O1 Si1 O7 Cu1 -21.0(3) . . . . ?
C1 Si1 O7 Cu1 -140.5(3) . . . . ?
O1 Si2 O8 Cu1 -41.5(3) . . . . ?
O2 Si2 O8 Cu1 -159.7(2) . . . . ?
C7 Si2 O8 Cu1 79.8(3) . . . . ?
O1 Si2 O8 Cu1 161.1(2) . . . 2_556 ?
O2 Si2 O8 Cu1 42.9(3) . . . 2_556 ?
C7 Si2 O8 Cu1 -77.6(3) . . . 2_556 ?
O3 Si3 O9 Cu1 -100.4(3) . . . 2_556 ?
O2 Si3 O9 Cu1 19.4(3) . . . 2_556 ?
C13 Si3 O9 Cu1 139.1(3) . . . 2_556 ?
O3 Si3 O9 Li1 62.1(5) . . . 2_556 ?
O2 Si3 O9 Li1 -178.0(4) . . . 2_556 ?
C13 Si3 O9 Li1 -58.4(5) . . . 2_556 ?
O3 Si4 O10 Cu2 -95.6(3) . . . 2_556 ?
O4 Si4 O10 Cu2 23.3(3) . . . 2_556 ?
C19 Si4 O10 Cu2 144.7(3) . . . 2_556 ?
O3 Si4 O10 Li2 54.4(5) . . . 2_556 ?
O4 Si4 O10 Li2 173.3(4) . . . 2_556 ?
C19 Si4 O10 Li2 -65.3(5) . . . 2_556 ?
O4 Si5 O11 Cu2 42.2(3) . . . 2_556 ?
O5 Si5 O11 Cu2 159.6(2) . . . 2_556 ?
C25 Si5 O11 Cu2 -78.7(3) . . . 2_556 ?
O4 Si5 O11 Cu2 -159.3(2) . . . . ?
O5 Si5 O11 Cu2 -41.9(3) . . . . ?
C25 Si5 O11 Cu2 79.7(3) . . . . ?
O6 Si6 O12 Cu2 101.4(3) . . . . ?
O5 Si6 O12 Cu2 -18.0(3) . . . . ?
C31 Si6 O12 Cu2 -139.2(3) . . . . ?
O6 Si6 O12 Li2 -67.2(5) . . . . ?
O5 Si6 O12 Li2 173.4(4) . . . . ?
C31 Si6 O12 Li2 52.2(5) . . . . ?
O7 Si1 C1 C6 176.7(4) . . . . ?
O6 Si1 C1 C6 -60.1(5) 2_556 . . . ?
O1 Si1 C1 C6 55.3(5) . . . . ?
O7 Si1 C1 C2 1.5(5) . . . . ?
O6 Si1 C1 C2 124.7(4) 2_556 . . . ?
O1 Si1 C1 C2 -119.9(4) . . . . ?
C6 C1 C2 C3 1.7(9) . . . . ?
Si1 C1 C2 C3 177.2(5) . . . . ?
C1 C2 C3 C4 -1.0(10) . . . . ?
C2 C3 C4 C5 0.0(10) . . . . ?
C3 C4 C5 C6 0.1(9) . . . . ?
C4 C5 C6 C1 0.7(10) . . . . ?
C2 C1 C6 C5 -1.6(9) . . . . ?
Si1 C1 C6 C5 -176.9(5) . . . . ?
O8 Si2 C7 C8 -145.5(4) . . . . ?
O1 Si2 C7 C8 -23.3(5) . . . . ?
O2 Si2 C7 C8 94.7(4) . . . . ?
O8 Si2 C7 C12 37.5(5) . . . . ?
O1 Si2 C7 C12 159.8(4) . . . . ?
O2 Si2 C7 C12 -82.3(4) . . . . ?
C12 C7 C8 C9 1.2(8) . . . . ?
Si2 C7 C8 C9 -175.8(4) . . . . ?
C7 C8 C9 C10 -0.5(8) . . . . ?
C8 C9 C10 C11 -0.5(9) . . . . ?
C9 C10 C11 C12 0.8(9) . . . . ?
C10 C11 C12 C7 0.0(9) . . . . ?
C8 C7 C12 C11 -1.0(8) . . . . ?
Si2 C7 C12 C11 176.0(4) . . . . ?
O9 Si3 C13 C18 137.7(4) . . . . ?
O3 Si3 C13 C18 13.0(4) . . . . ?
O2 Si3 C13 C18 -101.2(4) . . . . ?
O9 Si3 C13 C14 -44.5(4) . . . . ?
O3 Si3 C13 C14 -169.1(4) . . . . ?
O2 Si3 C13 C14 76.7(4) . . . . ?
C18 C13 C14 C15 0.5(7) . . . . ?
Si3 C13 C14 C15 -177.4(4) . . . . ?
C13 C14 C15 C16 0.7(8) . . . . ?
C14 C15 C16 C17 -1.6(8) . . . . ?
C15 C16 C17 C18 1.2(8) . . . . ?
C16 C17 C18 C13 0.2(8) . . . . ?
C14 C13 C18 C17 -1.0(7) . . . . ?
Si3 C13 C18 C17 176.9(4) . . . . ?
O10 Si4 C19 C24 -9.7(5) . . . . ?
O3 Si4 C19 C24 -133.5(4) . . . . ?
O4 Si4 C19 C24 113.0(4) . . . . ?
O10 Si4 C19 C20 171.3(4) . . . . ?
O3 Si4 C19 C20 47.5(5) . . . . ?
O4 Si4 C19 C20 -66.0(5) . . . . ?
C24 C19 C20 C21 1.1(9) . . . . ?
Si4 C19 C20 C21 -179.8(5) . . . . ?
C19 C20 C21 C22 0.9(10) . . . . ?
C20 C21 C22 C23 -1.6(10) . . . . ?
C21 C22 C23 C24 0.3(9) . . . . ?
C20 C19 C24 C23 -2.4(8) . . . . ?
Si4 C19 C24 C23 178.5(4) . . . . ?
C22 C23 C24 C19 1.8(9) . . . . ?
O11 Si5 C25 C26 138.6(4) . . . . ?
O4 Si5 C25 C26 17.4(5) . . . . ?
O5 Si5 C25 C26 -99.8(4) . . . . ?
O11 Si5 C25 C30 -44.9(5) . . . . ?
O4 Si5 C25 C30 -166.1(4) . . . . ?
O5 Si5 C25 C30 76.7(4) . . . . ?
C30 C25 C26 C27 -0.4(7) . . . . ?
Si5 C25 C26 C27 176.2(4) . . . . ?
C25 C26 C27 C28 -0.9(8) . . . . ?
C26 C27 C28 C29 1.5(8) . . . . ?
C27 C28 C29 C30 -0.9(8) . . . . ?
C28 C29 C30 C25 -0.4(8) . . . . ?
C26 C25 C30 C29 1.1(8) . . . . ?
Si5 C25 C30 C29 -175.6(4) . . . . ?
O12 Si6 C31 C36 45.1(5) . . . . ?
O6 Si6 C31 C36 169.4(4) . . . . ?
O5 Si6 C31 C36 -75.8(5) . . . . ?
O12 Si6 C31 C32 -132.1(4) . . . . ?
O6 Si6 C31 C32 -7.7(5) . . . . ?
O5 Si6 C31 C32 107.0(4) . . . . ?
C36 C31 C32 C33 0.1(8) . . . . ?
Si6 C31 C32 C33 177.3(4) . . . . ?
C31 C32 C33 C34 0.8(9) . . . . ?
C32 C33 C34 C35 -0.8(9) . . . . ?
C33 C34 C35 C36 -0.1(9) . . . . ?
C34 C35 C36 C31 0.9(9) . . . . ?
C32 C31 C36 C35 -0.9(8) . . . . ?
Si6 C31 C36 C35 -178.3(4) . . . . ?
O20 Si8 O13 Si7 -29.8(3) . . . . ?
O14 Si8 O13 Si7 -147.5(2) . . . . ?
C43 Si8 O13 Si7 94.3(3) . . . . ?
O19 Si7 O13 Si8 2.8(3) . . . . ?
O18 Si7 O13 Si8 126.9(3) 2_656 . . . ?
C37 Si7 O13 Si8 -117.7(3) . . . . ?
O20 Si8 O14 Si9 34.6(3) . . . . ?
O13 Si8 O14 Si9 153.4(2) . . . . ?
C43 Si8 O14 Si9 -89.0(3) . . . . ?
O21 Si9 O14 Si8 -7.3(3) . . . . ?
O15 Si9 O14 Si8 -132.1(2) . . . . ?
C49 Si9 O14 Si8 112.8(3) . . . . ?
O21 Si9 O15 Si10 -42.5(4) . . . . ?
O14 Si9 O15 Si10 80.3(4) . . . . ?
C49 Si9 O15 Si10 -163.9(4) . . . . ?
O22 Si10 O15 Si9 -61.6(4) . . . . ?
O16 Si10 O15 Si9 60.9(4) . . . . ?
C55 Si10 O15 Si9 174.6(4) . . . . ?
O23 Si11 O16 Si10 34.5(3) . . . . ?
O17 Si11 O16 Si10 153.0(2) . . . . ?
C61 Si11 O16 Si10 -88.9(3) . . . . ?
O22 Si10 O16 Si11 -3.9(3) . . . . ?
O15 Si10 O16 Si11 -128.4(3) . . . . ?
C55 Si10 O16 Si11 119.2(3) . . . . ?
O23 Si11 O17 Si12 -34.5(3) . . . . ?
O16 Si11 O17 Si12 -153.7(2) . . . . ?
C61 Si11 O17 Si12 87.8(3) . . . . ?
O24 Si12 O17 Si11 7.8(3) . . . . ?
O18 Si12 O17 Si11 133.5(2) . . . . ?
C67 Si12 O17 Si11 -112.8(3) . . . . ?
O24 Si12 O18 Si7 53.2(4) . . . 2_656 ?
O17 Si12 O18 Si7 -69.2(4) . . . 2_656 ?
C67 Si12 O18 Si7 174.2(4) . . . 2_656 ?
O18 Si7 O19 Cu3 -96.1(3) 2_656 . . . ?
O13 Si7 O19 Cu3 23.8(3) . . . . ?
C37 Si7 O19 Cu3 143.6(3) . . . . ?
O18 Si7 O19 Li3 58.9(5) 2_656 . . . ?
O13 Si7 O19 Li3 178.8(4) . . . . ?
C37 Si7 O19 Li3 -61.4(5) . . . . ?
O13 Si8 O20 Cu3 37.3(3) . . . . ?
O14 Si8 O20 Cu3 154.6(2) . . . . ?
C43 Si8 O20 Cu3 -84.1(3) . . . . ?
O13 Si8 O20 Cu3 -158.7(2) . . . 2_656 ?
O14 Si8 O20 Cu3 -41.5(3) . . . 2_656 ?
C43 Si8 O20 Cu3 79.8(3) . . . 2_656 ?
O15 Si9 O21 Cu3 99.6(3) . . . 2_656 ?
O14 Si9 O21 Cu3 -20.7(3) . . . 2_656 ?
C49 Si9 O21 Cu3 -140.2(3) . . . 2_656 ?
O15 Si9 O21 Li3 -62.4(4) . . . 2_656 ?
O14 Si9 O21 Li3 177.3(4) . . . 2_656 ?
C49 Si9 O21 Li3 57.8(5) . . . 2_656 ?
O15 Si10 O22 Cu4 90.9(3) . . . 2_656 ?
O16 Si10 O22 Cu4 -30.0(3) . . . 2_656 ?
C55 Si10 O22 Cu4 -149.7(2) . . . 2_656 ?
O15 Si10 O22 Li4 -50.0(4) . . . 2_656 ?
O16 Si10 O22 Li4 -170.9(4) . . . 2_656 ?
C55 Si10 O22 Li4 69.4(4) . . . 2_656 ?
O16 Si11 O23 Cu4 -37.2(3) . . . 2_656 ?
O17 Si11 O23 Cu4 -155.7(2) . . . 2_656 ?
C61 Si11 O23 Cu4 84.3(3) . . . 2_656 ?
O16 Si11 O23 Cu4 158.7(2) . . . . ?
O17 Si11 O23 Cu4 40.2(3) . . . . ?
C61 Si11 O23 Cu4 -79.8(3) . . . . ?
O18 Si12 O24 Cu4 -98.5(3) . . . . ?
O17 Si12 O24 Cu4 21.7(3) . . . . ?
C67 Si12 O24 Cu4 142.6(3) . . . . ?
O18 Si12 O24 Li4 62.6(5) . . . . ?
O17 Si12 O24 Li4 -177.3(4) . . . . ?
C67 Si12 O24 Li4 -56.4(5) . . . . ?
O19 Si7 C37 C42 136.9(4) . . . . ?
O18 Si7 C37 C42 12.9(5) 2_656 . . . ?
O13 Si7 C37 C42 -101.8(4) . . . . ?
O19 Si7 C37 C38 -42.7(4) . . . . ?
O18 Si7 C37 C38 -166.7(4) 2_656 . . . ?
O13 Si7 C37 C38 78.6(4) . . . . ?
C42 C37 C38 C39 -2.0(8) . . . . ?
Si7 C37 C38 C39 177.6(4) . . . . ?
C37 C38 C39 C40 -0.3(9) . . . . ?
C38 C39 C40 C41 1.7(9) . . . . ?
C39 C40 C41 C42 -0.8(9) . . . . ?
C40 C41 C42 C37 -1.6(8) . . . . ?
C38 C37 C42 C41 2.9(7) . . . . ?
Si7 C37 C42 C41 -176.7(4) . . . . ?
O20 Si8 C43 C44 138.6(4) . . . . ?
O13 Si8 C43 C44 16.3(5) . . . . ?
O14 Si8 C43 C44 -100.8(4) . . . . ?
O20 Si8 C43 C48 -42.9(5) . . . . ?
O13 Si8 C43 C48 -165.2(4) . . . . ?
O14 Si8 C43 C48 77.8(4) . . . . ?
C48 C43 C44 C45 -0.4(7) . . . . ?
Si8 C43 C44 C45 178.2(4) . . . . ?
C43 C44 C45 C46 0.0(8) . . . . ?
C44 C45 C46 C47 -0.1(8) . . . . ?
C45 C46 C47 C48 0.7(8) . . . . ?
C46 C47 C48 C43 -1.1(8) . . . . ?
C44 C43 C48 C47 0.9(7) . . . . ?
Si8 C43 C48 C47 -177.6(4) . . . . ?
O21 Si9 C49 C54 -153.6(4) . . . . ?
O15 Si9 C49 C54 -29.2(5) . . . . ?
O14 Si9 C49 C54 85.2(4) . . . . ?
O21 Si9 C49 C50 28.5(4) . . . . ?
O15 Si9 C49 C50 152.8(4) . . . . ?
O14 Si9 C49 C50 -92.7(4) . . . . ?
C54 C49 C50 C51 -1.0(7) . . . . ?
Si9 C49 C50 C51 177.1(4) . . . . ?
C49 C50 C51 C52 0.5(8) . . . . ?
C50 C51 C52 C53 0.6(8) . . . . ?
C51 C52 C53 C54 -1.4(8) . . . . ?
C52 C53 C54 C49 0.9(8) . . . . ?
C50 C49 C54 C53 0.2(8) . . . . ?
Si9 C49 C54 C53 -177.7(4) . . . . ?
O22 Si10 C55 C60 40.1(5) . . . . ?
O15 Si10 C55 C60 164.4(4) . . . . ?
O16 Si10 C55 C60 -81.5(5) . . . . ?
O22 Si10 C55 C56 -143.2(4) . . . . ?
O15 Si10 C55 C56 -18.9(5) . . . . ?
O16 Si10 C55 C56 95.2(4) . . . . ?
C60 C55 C56 C57 -2.1(8) . . . . ?
Si10 C55 C56 C57 -179.0(4) . . . . ?
C55 C56 C57 C58 1.7(9) . . . . ?
C56 C57 C58 C59 -1.0(9) . . . . ?
C57 C58 C59 C60 0.7(9) . . . . ?
C56 C55 C60 C59 1.9(8) . . . . ?
Si10 C55 C60 C59 178.7(4) . . . . ?
C58 C59 C60 C55 -1.2(9) . . . . ?
O23 Si11 C61 C66 34.3(5) . . . . ?
O16 Si11 C61 C66 156.2(4) . . . . ?
O17 Si11 C61 C66 -85.7(4) . . . . ?
O23 Si11 C61 C62 -146.1(4) . . . . ?
O16 Si11 C61 C62 -24.2(5) . . . . ?
O17 Si11 C61 C62 93.9(4) . . . . ?
C66 C61 C62 C63 1.3(8) . . . . ?
Si11 C61 C62 C63 -178.3(4) . . . . ?
C61 C62 C63 C64 -1.8(8) . . . . ?
C62 C63 C64 C65 1.5(9) . . . . ?
C63 C64 C65 C66 -0.6(9) . . . . ?
C64 C65 C66 C61 0.0(9) . . . . ?
C62 C61 C66 C65 -0.4(8) . . . . ?
Si11 C61 C66 C65 179.2(4) . . . . ?
O24 Si12 C67 C72 -34.1(5) . . . . ?
O18 Si12 C67 C72 -159.0(4) . . . . ?
O17 Si12 C67 C72 87.0(5) . . . . ?
O24 Si12 C67 C68 142.4(4) . . . . ?
O18 Si12 C67 C68 17.6(5) . . . . ?
O17 Si12 C67 C68 -96.5(4) . . . . ?
C72 C67 C68 C69 -1.2(8) . . . . ?
Si12 C67 C68 C69 -177.8(4) . . . . ?
C67 C68 C69 C70 1.0(9) . . . . ?
C68 C69 C70 C71 0.8(10) . . . . ?
C69 C70 C71 C72 -2.5(11) . . . . ?
C70 C71 C72 C67 2.4(11) . . . . ?
C68 C67 C72 C71 -0.5(9) . . . . ?
Si12 C67 C72 C71 176.1(5) . . . . ?
Li1 O25 C73 C74 -157.8(5) . . . . ?
Li1 O26 C75 C76 -159.4(5) . . . . ?
Li2 O27 C77 C78 9.9(7) . . . . ?
Li2 O28 C79 C80 158.5(5) . . . . ?
Li3 O29 C81 C82 28.4(8) . . . . ?
Li3 O30 C83 C84 153.2(5) . . . . ?
Li4 O31 C85 C86 175.8(5) . . . . ?
